data_1575579
loop_
_publ_author_name
'Liu, Qingqing'
'Feng, Yeqin'
'Liu, Tianfu'
'Zhao, Mengyun'
'Li, Yurui'
'Lv, Hongjin'
'Yang, Guo-Yu'

_publ_section_title
;
 Controllable syntheses of two structurally new
 {AsW<sub>9</sub>O<sub>33</sub>}-mediated silver alkynyl clusters.
;
_journal_issue 37
_journal_name_full Nanoscale
_journal_page_first 21475
_journal_page_last 21480
_journal_paper_doi 10.1039/d5nr03313f
_journal_volume 17
_journal_year 2025
_chemical_formula_moiety 'C192 H288 Ag56 As2 Cl2 N4 O78 W18'
_chemical_formula_sum 'C192 H288 Ag56 As2 Cl2 N4 O78 W18'
_chemical_formula_weight 13471.01
_space_group_crystal_system triclinic
_space_group_IT_number 2
_space_group_name_Hall '-P 1'
_space_group_name_H-M_alt 'P -1'
_atom_sites_solution_hydrogens geom
_audit_creation_date 2025-05-11
_audit_creation_method
;
Olex2 1.3
(compiled 2020.11.12 svn.r5f609507 for OlexSys, GUI svn.r6408)
;
_audit_update_record
;
2025-06-24 deposited with the CCDC.	2025-08-29 downloaded from the CCDC.
;
_cell_angle_alpha 86.406(2)
_cell_angle_beta 78.202(2)
_cell_angle_gamma 65.476(2)
_cell_formula_units_Z 1
_cell_length_a 20.0339(4)
_cell_length_b 21.6526(4)
_cell_length_c 22.7879(4)
_cell_measurement_reflns_used 32771
_cell_measurement_temperature 100.00(10)
_cell_measurement_theta_max 30.2310
_cell_measurement_theta_min 1.9370
_cell_volume 8800.6(3)
_computing_cell_refinement 'CrysAlisPro 1.171.43.140a (Rigaku OD, 2024)'
_computing_data_collection 'CrysAlisPro system (CCD 43.140a 64-bit (release 03-10-2024))'
_computing_data_reduction 'CrysAlisPro 1.171.43.140a (Rigaku OD, 2024)'
_computing_molecular_graphics 'Olex2 1.3 (Dolomanov et al., 2009)'
_computing_publication_material 'Olex2 1.3 (Dolomanov et al., 2009)'
_computing_structure_refinement 'SHELXL 2018/3 (Sheldrick, 2015)'
_computing_structure_solution 'SHELXT 2018/2 (Sheldrick, 2018)'
_diffrn_ambient_environment N~2~
_diffrn_ambient_temperature 100.00(10)
_diffrn_detector 'Hybrid Pixel Array Detector'
_diffrn_detector_area_resol_mean 10.0000
_diffrn_detector_type HyPix
_diffrn_measured_fraction_theta_full 0.990
_diffrn_measured_fraction_theta_max 0.990
_diffrn_measurement_details
;
List of Runs (angles in degrees, time in seconds):

  # Type    Start    End  Width  t~exp~   \w     \q     \k     \f   Frames
#--------------------------------------------------------------------------
  1  \w     32.00  82.00   0.50    1.50    --   10.92-150.00 -80.00  100
  2  \w     17.00  42.00   0.50    1.50    --   10.92-123.00  82.00   50
  3  \w    -64.00  33.00   0.50    1.50    --   10.92 -77.00   0.00  194
  4  \w    -16.00  85.00   0.50    1.50    --   10.92  57.00 120.00  202
  5  \w    -57.00 -28.00   0.50    1.50    --  -14.83 150.00 -35.00   58
  6  \w    -86.00 -58.00   0.50    1.50    --  -14.83 150.00 -35.00   56
  7  \w    -37.00 -12.00   0.50    1.50    --  -14.83 123.00 162.00   50
  8  \w    -71.00 -45.00   0.50    1.50    --  -14.83 123.00 162.00   52
  9  \w    -83.00  19.00   0.50    1.50    --  -14.83 -77.00-150.00  204
;
_diffrn_measurement_device 'four-circle diffractometer'
_diffrn_measurement_device_type 'XtaLAB Synergy R, DW system, HyPix'
_diffrn_measurement_method '\w scans'
_diffrn_orient_matrix_type 'CrysAlisPro convention (1999,Acta A55,543-557)'
_diffrn_orient_matrix_UB_11 -0.0369270000
_diffrn_orient_matrix_UB_12 0.0161773000
_diffrn_orient_matrix_UB_13 0.0168589000
_diffrn_orient_matrix_UB_21 -0.0142841000
_diffrn_orient_matrix_UB_22 0.0055237000
_diffrn_orient_matrix_UB_23 -0.0268013000
_diffrn_orient_matrix_UB_31 -0.0027652000
_diffrn_orient_matrix_UB_32 -0.0317026000
_diffrn_orient_matrix_UB_33 0.0030331000
_diffrn_radiation_monochromator mirror
_diffrn_radiation_probe x-ray
_diffrn_radiation_type 'Mo K\a'
_diffrn_radiation_wavelength 0.71073
_diffrn_reflns_av_R_equivalents 0.0941
_diffrn_reflns_av_unetI/netI 0.1315
_diffrn_reflns_Laue_measured_fraction_full 0.990
_diffrn_reflns_Laue_measured_fraction_max 0.990
_diffrn_reflns_limit_h_max 23
_diffrn_reflns_limit_h_min -23
_diffrn_reflns_limit_k_max 25
_diffrn_reflns_limit_k_min -25
_diffrn_reflns_limit_l_max 27
_diffrn_reflns_limit_l_min -27
_diffrn_reflns_number 88026
_diffrn_reflns_point_group_measured_fraction_full 0.990
_diffrn_reflns_point_group_measured_fraction_max 0.990
_diffrn_reflns_theta_full 25.000
_diffrn_reflns_theta_max 25.000
_diffrn_reflns_theta_min 1.907
_diffrn_source 'Rotating-anode X-ray tube'
_diffrn_source_type 'Rigaku (Mo) X-ray Source'
_exptl_absorpt_coefficient_mu 9.138
_exptl_absorpt_correction_T_max 1.00000
_exptl_absorpt_correction_T_min 0.41967
_exptl_absorpt_correction_type multi-scan
_exptl_absorpt_process_details
;
CrysAlisPro 1.171.43.140a (Rigaku Oxford Diffraction, 2024)
Empirical absorption correction using spherical harmonics,
implemented in SCALE3 ABSPACK scaling algorithm.
;
_exptl_crystal_colour 'clear light colourless'
_exptl_crystal_colour_lustre clear
_exptl_crystal_colour_modifier light
_exptl_crystal_colour_primary colourless
_exptl_crystal_density_diffrn 2.542
_exptl_crystal_description block
_exptl_crystal_F_000 6156
_exptl_crystal_size_max 0.21
_exptl_crystal_size_mid 0.2
_exptl_crystal_size_min 0.19
_refine_diff_density_max 5.287
_refine_diff_density_min -4.181
_refine_diff_density_rms 0.487
_refine_ls_extinction_method none
_refine_ls_goodness_of_fit_ref 1.036
_refine_ls_hydrogen_treatment constr
_refine_ls_matrix_type full
_refine_ls_number_parameters 877
_refine_ls_number_reflns 30702
_refine_ls_number_restraints 29
_refine_ls_restrained_S_all 1.036
_refine_ls_R_factor_all 0.1352
_refine_ls_R_factor_gt 0.0816
_refine_ls_shift/su_max 0.001
_refine_ls_shift/su_mean 0.000
_refine_ls_structure_factor_coef Fsqd
_refine_ls_weighting_details 'w=1/[\s^2^(Fo^2^)+(0.1169P)^2^+834.9512P] where P=(Fo^2^+2Fc^2^)/3'
_refine_ls_weighting_scheme calc
_refine_ls_wR_factor_gt 0.2158
_refine_ls_wR_factor_ref 0.2640
_reflns_Friedel_coverage 0.000
_reflns_number_gt 20583
_reflns_number_total 30702
_reflns_threshold_expression 'I > 2\s(I)'
_cod_data_source_file d5nr03313f2.cif
_cod_data_source_block exp_3125_auto_sq
_cod_depositor_comments 'Adding full bibliography for 1575578--1575579.cif.'
_cod_database_code 1575579
_shelx_shelxl_version_number 2018/3
_chemical_oxdiff_usercomment 'Se W O Ag'
_shelx_space_group_comment
;
The symmetry employed for this shelxl refinement is uniquely defined
by the following loop, which should always be used as a source of
symmetry information in preference to the above space-group names.
They are only intended as comments.
;
_shelx_estimated_absorpt_t_max 0.276
_shelx_estimated_absorpt_t_min 0.250
_reflns_odcompleteness_completeness 98.83
_reflns_odcompleteness_iscentric 1
_reflns_odcompleteness_theta 26.32
_olex2_refinement_description
;
1. Fixed Uiso
 At 1.5 times of:
  All C(H,H,H) groups
2. Restrained distances
 C25-C41
 2.5 with sigma of 0.02
 C17-C25
 1.5 with sigma of 0.02
 C30-C13
 2.5 with sigma of 0.02
 C30-C44
 1.5 with sigma of 0.02
 C13-C44
 1.5 with sigma of 0.02
 C49-C26
 1.5 with sigma of 0.02
 C26-C69
 1.5 with sigma of 0.02
 C79-C42
 1.5 with sigma of 0.02
 C30-C11
 2.5 with sigma of 0.02
 C11-C44
 1.5 with sigma of 0.02
 C80-C77
 1.5 with sigma of 0.02
 C72-C77
 1.5 with sigma of 0.02
 C21-C26
 1.5 with sigma of 0.02
 C20-C17
 1.5 with sigma of 0.02
 C41-C20
 2.5 with sigma of 0.02
 C86-C55
 2.5 with sigma of 0.02
 C42-C86 = C86-C55
 2.5 with sigma of 0.02
 C50-C74 = C74-C96
 2.5 with sigma of 0.02
 C73-C33 = C33-C24
 2.5 with sigma of 0.02
 C73-C28
 1.5 with sigma of 0.02
 C28-C33
 1.5 with sigma of 0.02
 C18-C19
 1.5 with sigma of 0.02
 C79-C55
 1.5 with sigma of 0.02
 C18-C22
 1.5 with sigma of 0.02
 H42A-H55A
 2.45 with sigma of 0.01
 H42C-H55A
 2.45 with sigma of 0.01
3. Uiso/Uaniso restraints and constraints
Uanis(O37) = Uanis(O38) = Uanis(O24) = Uanis(O8) = Uanis(O4) = Uanis(O11) =
Uanis(O10) = Uanis(O12) = Uanis(O31) = Uanis(O23) = Uanis(O7) = Uanis(O15) =
Uanis(O14) = Uanis(O36) = Uanis(O17) = Uanis(O30) = Uanis(O19) = Uanis(O32) =
Uanis(O20) = Uanis(O9) = Uanis(O22) = Uanis(O3) = Uanis(O1) = Uanis(O6) =
Uanis(O25) = Uanis(O16) = Uanis(O26) = Uanis(O34) = Uanis(O27) = Uanis(O33) =
Uanis(O28) = Uanis(O5) = Uanis(O29)
Uanis(C4) = Uanis(C72) = Uanis(C29) = Uanis(C65) = Uanis(C32) = Uanis(C77) =
Uanis(C34) = Uanis(C63) = Uanis(C36) = Uanis(C68) = Uanis(C37) = Uanis(C40) =
Uanis(C80) = Uanis(C43) = Uanis(C86) = Uanis(C46) = Uanis(C64) = Uanis(C47) =
Uanis(C66) = Uanis(C48) = Uanis(C70) = Uanis(C50) = Uanis(C74) = Uanis(C52) =
Uanis(C76) = Uanis(C54) = Uanis(C78) = Uanis(C56) = Uanis(C82) = Uanis(C60) =
Uanis(C85) = Uanis(C61) = Uanis(C62)
Uanis(C4) = Uanis(C78) = Uanis(C97) = Uanis(C29) = Uanis(C84) = Uanis(C32) =
Uanis(C49) = Uanis(C34) = Uanis(C85) = Uanis(C36) = Uanis(C95) = Uanis(C37) =
Uanis(C67) = Uanis(C38) = Uanis(C76) = Uanis(C40) = Uanis(C82) = Uanis(C43) =
Uanis(C88) = Uanis(C45) = Uanis(C91) = Uanis(C46) = Uanis(C96) = Uanis(C47) =
Uanis(C26) = Uanis(C48) = Uanis(C21) = Uanis(C50) = Uanis(C52) = Uanis(C77) =
Uanis(C54) = Uanis(C80) = Uanis(C56) = Uanis(C59) = Uanis(C86) = Uanis(C60) =
Uanis(C1) = Uanis(C61) = Uanis(C90) = Uanis(C62) = Uanis(C93) = Uanis(C63) =
Uanis(C2) = Uanis(C64) = Uanis(C6) = Uanis(C65) = Uanis(C66) = Uanis(C68) =
Uanis(C70) = Uanis(C69) = Uanis(C72) = Uanis(C74)
Uanis(C4) = Uanis(C78) = Uanis(C6) = Uanis(C29) = Uanis(C84) = Uanis(C32) =
Uanis(C34) = Uanis(C85) = Uanis(C36) = Uanis(C5) = Uanis(C37) = Uanis(C26) =
Uanis(C38) = Uanis(C71) = Uanis(C40) = Uanis(C82) = Uanis(C43) = Uanis(C88) =
Uanis(C45) = Uanis(C91) = Uanis(C46) = Uanis(C2) = Uanis(C47) = Uanis(C48) =
Uanis(C50) = Uanis(C69) = Uanis(C52) = Uanis(C73) = Uanis(C54) = Uanis(C80) =
Uanis(C56) = Uanis(C59) = Uanis(C86) = Uanis(C60) = Uanis(C1) = Uanis(C61) =
Uanis(C90) = Uanis(C62) = Uanis(C93) = Uanis(C63) = Uanis(C95) = Uanis(C64) =
Uanis(C96) = Uanis(C65) = Uanis(C97) = Uanis(C66) = Uanis(C28) = Uanis(C68) =
Uanis(C24) = Uanis(C70) = Uanis(C67) = Uanis(C72) = Uanis(C21) = Uanis(C74) =
Uanis(C49) = Uanis(C33) = Uanis(C76) = Uanis(C77)
Uanis(C4) = Uanis(C39) = Uanis(C97) = Uanis(C29) = Uanis(C90) = Uanis(C32) =
Uanis(C21) = Uanis(C34) = Uanis(C81) = Uanis(C36) = Uanis(C95) = Uanis(C37) =
Uanis(C24) = Uanis(C38) = Uanis(C33) = Uanis(C40) = Uanis(C43) = Uanis(C1) =
Uanis(C45) = Uanis(C93) = Uanis(C46) = Uanis(C96) = Uanis(C47) = Uanis(C28) =
Uanis(C48) = Uanis(C67) = Uanis(C50) = Uanis(C49) = Uanis(C52) = Uanis(C51) =
Uanis(C54) = Uanis(C53) = Uanis(C56) = Uanis(C79) = Uanis(C59) = Uanis(C88) =
Uanis(C60) = Uanis(C84) = Uanis(C61) = Uanis(C91) = Uanis(C62) = Uanis(C5) =
Uanis(C63) = Uanis(C2) = Uanis(C64) = Uanis(C6) = Uanis(C65) = Uanis(C66) =
Uanis(C26) = Uanis(C68) = Uanis(C70) = Uanis(C72) = Uanis(C69) = Uanis(C74) =
Uanis(C71) = Uanis(C73) = Uanis(C76) = Uanis(C75) = Uanis(C77) = Uanis(C9) =
Uanis(C78) = Uanis(C10) = Uanis(C80) = Uanis(C27) = Uanis(C82) = Uanis(C55) =
Uanis(C85) = Uanis(C86)
Uanis(C4) = Uanis(C53) = Uanis(C97) = Uanis(C29) = Uanis(C90) = Uanis(C32) =
Uanis(C49) = Uanis(C34) = Uanis(C57) = Uanis(C36) = Uanis(C95) = Uanis(C37) =
Uanis(C67) = Uanis(C38) = Uanis(C51) = Uanis(C40) = Uanis(C55) = Uanis(C43) =
Uanis(C7) = Uanis(C45) = Uanis(C93) = Uanis(C46) = Uanis(C96) = Uanis(C47) =
Uanis(C26) = Uanis(C48) = Uanis(C21) = Uanis(C50) = Uanis(C33) = Uanis(C52) =
Uanis(C39) = Uanis(C54) = Uanis(C27) = Uanis(C56) = Uanis(C42) = Uanis(C59) =
Uanis(C35) = Uanis(C60) = Uanis(C44) = Uanis(C61) = Uanis(C91) = Uanis(C62) =
Uanis(C5) = Uanis(C63) = Uanis(C2) = Uanis(C64) = Uanis(C6) = Uanis(C65) =
Uanis(C28) = Uanis(C66) = Uanis(C24) = Uanis(C68) = Uanis(C70) = Uanis(C69) =
Uanis(C72) = Uanis(C71) = Uanis(C74) = Uanis(C73) = Uanis(C75) = Uanis(C76) =
Uanis(C9) = Uanis(C77) = Uanis(C10) = Uanis(C78) = Uanis(C79) = Uanis(C80) =
Uanis(C81) = Uanis(C82) = Uanis(C83) = Uanis(C85) = Uanis(C3) = Uanis(C86) =
Uanis(C87) = Uanis(C88) = Uanis(C89) = Uanis(C1) = Uanis(C84)
Uanis(C4) = Uanis(C53) = Uanis(C97) = Uanis(C29) = Uanis(C11) = Uanis(C32) =
Uanis(C49) = Uanis(C34) = Uanis(C57) = Uanis(C36) = Uanis(C95) = Uanis(C37) =
Uanis(C67) = Uanis(C38) = Uanis(C51) = Uanis(C40) = Uanis(C55) = Uanis(C43) =
Uanis(C7) = Uanis(C45) = Uanis(C93) = Uanis(C46) = Uanis(C96) = Uanis(C47) =
Uanis(C26) = Uanis(C48) = Uanis(C21) = Uanis(C50) = Uanis(C33) = Uanis(C52) =
Uanis(C39) = Uanis(C54) = Uanis(C27) = Uanis(C56) = Uanis(C42) = Uanis(C59) =
Uanis(C35) = Uanis(C60) = Uanis(C44) = Uanis(C61) = Uanis(C30) = Uanis(C62) =
Uanis(C5) = Uanis(C63) = Uanis(C2) = Uanis(C64) = Uanis(C6) = Uanis(C65) =
Uanis(C28) = Uanis(C66) = Uanis(C24) = Uanis(C68) = Uanis(C70) = Uanis(C69) =
Uanis(C72) = Uanis(C71) = Uanis(C74) = Uanis(C73) = Uanis(C75) = Uanis(C76) =
Uanis(C9) = Uanis(C77) = Uanis(C10) = Uanis(C78) = Uanis(C79) = Uanis(C80) =
Uanis(C81) = Uanis(C82) = Uanis(C83) = Uanis(C85) = Uanis(C3) = Uanis(C86) =
Uanis(C87) = Uanis(C88) = Uanis(C89) = Uanis(C1) = Uanis(C58) = Uanis(C84) =
Uanis(C13) = Uanis(C90) = Uanis(C91)
Uanis(C4) = Uanis(C27) = Uanis(C28) = Uanis(C29) = Uanis(C30) = Uanis(C32) =
Uanis(C33) = Uanis(C34) = Uanis(C35) = Uanis(C36) = Uanis(C2) = Uanis(C37) =
Uanis(C21) = Uanis(C38) = Uanis(C39) = Uanis(C40) = Uanis(C42) = Uanis(C43) =
Uanis(C44) = Uanis(C45) = Uanis(C5) = Uanis(C46) = Uanis(C6) = Uanis(C47) =
Uanis(C24) = Uanis(C48) = Uanis(C49) = Uanis(C50) = Uanis(C51) = Uanis(C52) =
Uanis(C53) = Uanis(C54) = Uanis(C55) = Uanis(C56) = Uanis(C57) = Uanis(C59) =
Uanis(C7) = Uanis(C60) = Uanis(C11) = Uanis(C61) = Uanis(C14) = Uanis(C62) =
Uanis(C95) = Uanis(C63) = Uanis(C96) = Uanis(C64) = Uanis(C97) = Uanis(C65) =
Uanis(C26) = Uanis(C66) = Uanis(C67) = Uanis(C68) = Uanis(C69) = Uanis(C70) =
Uanis(C71) = Uanis(C72) = Uanis(C73) = Uanis(C74) = Uanis(C75) = Uanis(C76) =
Uanis(C9) = Uanis(C77) = Uanis(C10) = Uanis(C78) = Uanis(C79) = Uanis(C80) =
Uanis(C81) = Uanis(C82) = Uanis(C83) = Uanis(C85) = Uanis(C3) = Uanis(C86) =
Uanis(C87) = Uanis(C88) = Uanis(C89) = Uanis(C1) = Uanis(C58) = Uanis(C84) =
Uanis(C13) = Uanis(C90) = Uanis(C15) = Uanis(C91) = Uanis(C92) = Uanis(C93)
Uanis(C4) = Uanis(C27) = Uanis(C28) = Uanis(C29) = Uanis(C30) = Uanis(C32) =
Uanis(C33) = Uanis(C34) = Uanis(C35) = Uanis(C36) = Uanis(C18) = Uanis(C37) =
Uanis(C21) = Uanis(C38) = Uanis(C39) = Uanis(C40) = Uanis(C42) = Uanis(C43) =
Uanis(C44) = Uanis(C45) = Uanis(C12) = Uanis(C46) = Uanis(C47) = Uanis(C24) =
Uanis(C48) = Uanis(C49) = Uanis(C50) = Uanis(C51) = Uanis(C52) = Uanis(C53) =
Uanis(C54) = Uanis(C55) = Uanis(C56) = Uanis(C57) = Uanis(C59) = Uanis(C7) =
Uanis(C60) = Uanis(C11) = Uanis(C61) = Uanis(C14) = Uanis(C62) = Uanis(C16) =
Uanis(C63) = Uanis(C22) = Uanis(C64) = Uanis(C97) = Uanis(C65) = Uanis(C26) =
Uanis(C66) = Uanis(C67) = Uanis(C68) = Uanis(C69) = Uanis(C70) = Uanis(C71) =
Uanis(C72) = Uanis(C73) = Uanis(C74) = Uanis(C75) = Uanis(C76) = Uanis(C9) =
Uanis(C77) = Uanis(C10) = Uanis(C78) = Uanis(C79) = Uanis(C80) = Uanis(C81) =
Uanis(C82) = Uanis(C83) = Uanis(C85) = Uanis(C3) = Uanis(C86) = Uanis(C87) =
Uanis(C88) = Uanis(C89) = Uanis(C1) = Uanis(C58) = Uanis(C84) = Uanis(C13) =
Uanis(C90) = Uanis(C15) = Uanis(C91) = Uanis(C92) = Uanis(C93) = Uanis(C94) =
Uanis(C5) = Uanis(C95) = Uanis(C8) = Uanis(C2) = Uanis(C19) = Uanis(C96) =
Uanis(C6)
Uanis(C4) = Uanis(C27) = Uanis(C28) = Uanis(C29) = Uanis(C30) = Uanis(C32) =
Uanis(C33) = Uanis(C34) = Uanis(C35) = Uanis(C36) = Uanis(C8) = Uanis(C37) =
Uanis(C21) = Uanis(C38) = Uanis(C39) = Uanis(C40) = Uanis(C42) = Uanis(C43) =
Uanis(C44) = Uanis(C45) = Uanis(C12) = Uanis(C46) = Uanis(C17) = Uanis(C47) =
Uanis(C24) = Uanis(C48) = Uanis(C49) = Uanis(C50) = Uanis(C51) = Uanis(C52) =
Uanis(C53) = Uanis(C54) = Uanis(C55) = Uanis(C56) = Uanis(C57) = Uanis(C59) =
Uanis(C7) = Uanis(C60) = Uanis(C11) = Uanis(C61) = Uanis(C14) = Uanis(C62) =
Uanis(C16) = Uanis(C63) = Uanis(C19) = Uanis(C64) = Uanis(C25) = Uanis(C65) =
Uanis(C26) = Uanis(C66) = Uanis(C67) = Uanis(C68) = Uanis(C69) = Uanis(C70) =
Uanis(C71) = Uanis(C72) = Uanis(C73) = Uanis(C74) = Uanis(C75) = Uanis(C76) =
Uanis(C9) = Uanis(C77) = Uanis(C10) = Uanis(C78) = Uanis(C79) = Uanis(C80) =
Uanis(C81) = Uanis(C82) = Uanis(C83) = Uanis(C85) = Uanis(C3) = Uanis(C86) =
Uanis(C87) = Uanis(C88) = Uanis(C89) = Uanis(C1) = Uanis(C58) = Uanis(C84) =
Uanis(C13) = Uanis(C90) = Uanis(C15) = Uanis(C91) = Uanis(C92) = Uanis(C93) =
Uanis(C94) = Uanis(C5) = Uanis(C18) = Uanis(C95) = Uanis(C22) = Uanis(C2) =
Uanis(C23) = Uanis(C96) = Uanis(C20) = Uanis(C6) = Uanis(C41) = Uanis(C97)
4. Others
 Fixed Sof: Ag4(0.75) Ag16(0.75)
5.a Idealised Me refined as rotating group:
 C50(H50A,H50B,H50C), C56(H56A,H56B,H56C), C59(H59A,H59B,H59C), C66(H66A,H66B,
 H66C), C68(H68A,H68B,H68C), C70(H70A,H70B,H70C), C72(H72A,H72B,H72C), C74(H74A,
 H74B,H74C), C78(H78A,H78B,H78C), C80(H80A,H80B,H80C), C82(H82A,H82B,H82C),
 C85(H85A,H85B,H85C), C86(H86A,H86B,H86C), C93(H93A,H93B,H93C), C95(H95A,H95B,
 H95C), C2(H2A,H2B,H2C), C96(H96A,H96B,H96C), C6(H6A,H6B,H6C), C97(H97A,H97B,
 H97C), C24(H24A,H24B,H24C), C67(H67A,H67B,H67C), C21(H21A,H21B,H21C), C69(H69A,
 H69B,H69C), C49(H49A,H49B,H49C), C33(H33A,H33B,H33C), C73(H73A,H73B,H73C),
 C75(H75A,H75B,H75C), C39(H39A,H39B,H39C), C9(H9A,H9B,H9C), C10(H10A,H10B,H10C),
  C55(H55A,H55B,H55C), C81(H81A,H81B,H81C), C42(H42A,H42B,H42C), C3(H3A,H3B,
 H3C), C87(H87A,H87B,H87C), C7(H7A,H7B,H7C), C11(H11A,H11B,H11C), C13(H13A,H13B,
 H13C), C30(H30A,H30B,H30C), C15(H15A,H15B,H15C), C14(H14A,H14B,H14C), C92(H92A,
 H92B,H92C), C8(H8A,H8B,H8C), C22(H22A,H22B,H22C), C19(H19A,H19B,H19C),
 C20(H20A,H20B,H20C), C25(H25A,H25B,H25C), C41(H41A,H41B,H41C)
;
_smtbx_masks_void_probe_radius 1.2
_smtbx_masks_void_truncation_radius 1.2
_olex2_submission_special_instructions 'No special instructions were received'
_oxdiff_exptl_absorpt_empirical_details
;
Empirical correction (ABSPACK) includes:
- Absorption correction using spherical harmonics
- Frame scaling
;
_oxdiff_exptl_absorpt_empirical_full_max 1.875
_oxdiff_exptl_absorpt_empirical_full_min 0.728

loop_
_space_group_symop_operation_xyz
'x, y, z'
'-x, -y, -z'

loop_
_atom_site_label
_atom_site_type_symbol
_atom_site_fract_x
_atom_site_fract_y
_atom_site_fract_z
_atom_site_U_iso_or_equiv
_atom_site_adp_type
_atom_site_occupancy
_atom_site_site_symmetry_order
_atom_site_calc_flag
_atom_site_refinement_flags_posn
_atom_site_refinement_flags_adp
_atom_site_refinement_flags_occupancy
_atom_site_disorder_assembly
_atom_site_disorder_group
W9 W 0.29716(6) 0.56416(5) 0.40120(4) 0.0288(2) Uani 1 1 d . . . . .
W3 W 0.33748(6) 0.69817(5) 0.40863(4) 0.0309(2) Uani 1 1 d . . . . .
W5 W 0.36977(6) 0.74352(5) 0.54985(5) 0.0316(2) Uani 1 1 d . . . . .
W7 W 0.28588(6) 0.46100(5) 0.53636(4) 0.0298(2) Uani 1 1 d . . . . .
W8 W 0.35845(6) 0.65052(5) 0.67144(4) 0.0305(2) Uani 1 1 d . . . . .
W4 W 0.14989(6) 0.60523(6) 0.61549(5) 0.0332(2) Uani 1 1 d . . . . .
W2 W 0.31397(6) 0.50174(5) 0.66261(4) 0.0314(2) Uani 1 1 d . . . . .
W6 W 0.16369(6) 0.70758(5) 0.47945(5) 0.0332(2) Uani 1 1 d . . . . .
W1 W 0.19679(6) 0.75405(5) 0.62160(5) 0.0341(2) Uani 1 1 d . . . . .
Ag18 Ag 0.50612(11) 0.48179(10) 0.67026(8) 0.0331(4) Uani 1 1 d . . . . .
Ag19 Ag 0.50293(11) 0.55985(10) 0.47402(8) 0.0326(4) Uani 1 1 d . . . . .
Ag7 Ag 0.53126(11) 0.65092(10) 0.33865(9) 0.0351(4) Uani 1 1 d . . . . .
Ag6 Ag 0.55568(11) 0.60600(10) 0.59340(8) 0.0327(4) Uani 1 1 d . . . . .
Ag10 Ag 0.56172(12) 0.69551(10) 0.47347(9) 0.0372(5) Uani 1 1 d . . . . .
Ag14 Ag 0.59673(12) 0.51228(11) 0.21539(9) 0.0406(5) Uani 1 1 d . . . . .
Ag12 Ag 0.30962(12) 0.36795(11) 0.40675(10) 0.0419(5) Uani 1 1 d . . . . .
Ag13 Ag 0.18227(12) 0.64081(12) 0.74663(9) 0.0417(5) Uani 1 1 d . . . . .
Ag28 Ag 0.58678(12) 0.41769(12) 0.13748(9) 0.0423(5) Uani 1 1 d . . . . .
Ag9 Ag 0.12650(11) 0.55323(11) 0.48722(9) 0.0411(5) Uani 1 1 d . . . . .
Ag8 Ag 0.31285(13) 0.42542(11) 0.28786(10) 0.0449(5) Uani 1 1 d . . . . .
Ag1 Ag 0.44479(13) 0.79560(11) 0.39786(11) 0.0451(5) Uani 1 1 d . . . . .
Ag15 Ag 0.41639(13) 0.47826(13) 0.16631(10) 0.0478(5) Uani 1 1 d . . . . .
Ag29 Ag 0.23624(13) 0.62997(13) 0.25331(10) 0.0500(6) Uani 1 1 d . . . . .
Ag25 Ag 0.60985(13) 0.40702(13) 0.74319(9) 0.0477(6) Uani 1 1 d . . . . .
Ag20 Ag 0.80753(14) 0.21311(12) 0.21898(10) 0.0496(6) Uani 1 1 d . . . . .
Ag23 Ag 0.16326(13) 0.47378(13) 0.37146(11) 0.0529(6) Uani 1 1 d . . . . .
Ag26 Ag 0.49677(15) 0.28041(13) 0.32882(10) 0.0518(6) Uani 1 1 d . . . . .
Ag3 Ag 0.74980(13) 0.33805(13) 0.15537(10) 0.0492(6) Uani 1 1 d . . . . .
Ag27 Ag 0.54386(14) 0.30435(13) 0.19833(10) 0.0514(6) Uani 1 1 d . . . . .
As As 0.34740(14) 0.59235(12) 0.53363(10) 0.0274(5) Uani 1 1 d . . . . .
Ag5 Ag 0.10798(15) 0.63158(15) 0.35587(11) 0.0586(7) Uani 1 1 d . . . . .
Ag11 Ag 0.23243(15) 0.89502(13) 0.65541(11) 0.0554(6) Uani 1 1 d . . . . .
Ag21 Ag 0.17163(17) 0.76337(14) 0.33207(12) 0.0628(7) Uani 1 1 d . . . . .
Ag2 Ag 0.66157(15) 0.18545(13) 0.26747(14) 0.0628(7) Uani 1 1 d . . . . .
Ag17 Ag 0.25569(17) 0.87336(13) 0.37972(14) 0.0674(8) Uani 1 1 d . . . . .
Ag22 Ag 0.28419(18) 0.90266(13) 0.49159(13) 0.0660(7) Uani 1 1 d . . . . .
Ag4 Ag 0.1379(2) 0.92129(17) 0.55287(15) 0.0561(9) Uani 0.75 1 d . . P . .
Ag16 Ag 0.1153(2) 0.87789(17) 0.43901(15) 0.0643(10) Uani 0.75 1 d . . P . .
Ag24 Ag 0.000000 1.000000 0.500000 0.118(2) Uani 1 2 d S . P . .
O37 O 0.2919(9) 0.4419(9) 0.6184(8) 0.0342(7) Uani 1 1 d . . . . .
O8 O 0.1626(9) 0.6815(9) 0.6391(8) 0.0342(7) Uani 1 1 d . . . . .
O11 O 0.4461(9) 0.5877(9) 0.6342(8) 0.0342(7) Uani 1 1 d . . . . .
O12 O 0.1398(9) 0.6495(9) 0.5406(8) 0.0342(7) Uani 1 1 d . . . . .
O23 O 0.3190(9) 0.6647(9) 0.5795(8) 0.0342(7) Uani 1 1 d . . . . .
O14 O 0.2707(9) 0.3928(9) 0.5144(8) 0.0342(7) Uani 1 1 d . . . . .
O17 O 0.3938(9) 0.5115(9) 0.4017(8) 0.0342(7) Uani 1 1 d . . . . .
O19 O 0.1988(9) 0.5573(9) 0.6769(8) 0.0342(7) Uani 1 1 d . . . . .
O20 O 0.3185(9) 0.6372(9) 0.3599(8) 0.0342(7) Uani 1 1 d . . . . .
O22 O 0.3197(9) 0.4603(9) 0.7303(8) 0.0342(7) Uani 1 1 d . . . . .
O1 O 0.4537(9) 0.6737(9) 0.5228(8) 0.0342(7) Uani 1 1 d . . . . .
O25 O 0.2850(9) 0.5581(9) 0.5750(8) 0.0342(7) Uani 1 1 d . . . . .
O26 O 0.3525(9) 0.7525(9) 0.3519(8) 0.0342(7) Uani 1 1 d . . . . .
O27 O 0.1766(9) 0.5243(9) 0.5730(8) 0.0342(7) Uani 1 1 d . . . . .
O28 O 0.0763(9) 0.7603(9) 0.4665(8) 0.0342(7) Uani 1 1 d . . . . .
O29 O 0.4289(9) 0.6362(9) 0.4101(8) 0.0342(7) Uani 1 1 d . . . . .
O30 O 0.2782(9) 0.5340(9) 0.3400(8) 0.0342(7) Uani 1 1 d . . . . .
O31 O 0.3317(9) 0.7475(9) 0.4785(8) 0.0342(7) Uani 1 1 d . . . . .
O32 O 0.2231(9) 0.7446(9) 0.4260(8) 0.0342(7) Uani 1 1 d . . . . .
O4 O 0.1754(9) 0.7536(9) 0.5441(8) 0.0342(7) Uani 1 1 d . . . . .
O9 O 0.1897(9) 0.6369(9) 0.4230(8) 0.0342(7) Uani 1 1 d . . . . .
O7 O 0.3850(9) 0.4341(9) 0.5117(8) 0.0342(7) Uani 1 1 d . . . . .
O3 O 0.2640(9) 0.5156(9) 0.4650(8) 0.0342(7) Uani 1 1 d . . . . .
O24 O 0.2503(9) 0.7217(9) 0.6835(8) 0.0342(7) Uani 1 1 d . . . . .
O6 O 0.2955(9) 0.6308(9) 0.4762(8) 0.0342(7) Uani 1 1 d . . . . .
O15 O 0.4081(9) 0.4724(9) 0.6239(8) 0.0342(7) Uani 1 1 d . . . . .
O16 O 0.1191(9) 0.8237(9) 0.6575(8) 0.0342(7) Uani 1 1 d . . . . .
O10 O 0.3787(9) 0.7257(9) 0.6346(8) 0.0342(7) Uani 1 1 d . . . . .
O34 O 0.3716(9) 0.6601(9) 0.7417(8) 0.0342(7) Uani 1 1 d . . . . .
O36 O 0.3929(9) 0.8136(9) 0.5382(8) 0.0342(7) Uani 1 1 d . . . . .
O33 O 0.3133(9) 0.5887(9) 0.6871(8) 0.0342(7) Uani 1 1 d . . . . .
O38 O 0.0574(9) 0.6246(9) 0.6492(8) 0.0342(7) Uani 1 1 d . . . . .
O5 O 0.2601(9) 0.7961(9) 0.5884(8) 0.0342(7) Uani 1 1 d . . . . .
O39 O 0.1986(13) 0.5223(12) 0.2391(11) 0.060(6) Uani 1 1 d . . . . .
O21 O 0.2955(13) 0.4435(13) 0.1854(10) 0.061(6) Uani 1 1 d . . . . .
O2 O 0.2056(17) 0.5089(19) 0.1418(13) 0.101(10) Uani 1 1 d . . . . .
N3 N 0.2322(18) 0.4923(17) 0.1892(13) 0.067(8) Uani 1 1 d . . . . .
C4 C 0.561(3) 0.725(2) 0.3775(19) 0.0834(12) Uani 1 1 d . . . . .
C29 C 0.242(3) 0.328(2) 0.314(2) 0.0834(12) Uani 1 1 d . . . . .
C32 C 0.345(3) 0.895(2) 0.4017(19) 0.0834(12) Uani 1 1 d . . . . .
C34 C 0.241(3) 0.375(2) 0.3423(19) 0.0834(12) Uani 1 1 d . . . . .
C36 C 0.619(3) 0.725(2) 0.3541(19) 0.0834(12) Uani 1 1 d . . . . .
C37 C 0.014(3) 0.598(2) 0.442(2) 0.0834(12) Uani 1 1 d . . . . .
C38 C 0.576(3) 0.753(2) 0.5594(19) 0.0834(12) Uani 1 1 d . . . . .
C40 C -0.061(3) 0.640(2) 0.4809(19) 0.0834(12) Uani 1 1 d . . . . .
C43 C 0.071(3) 0.559(2) 0.411(2) 0.0834(12) Uani 1 1 d . . . . .
C45 C 0.579(3) 0.823(2) 0.5504(19) 0.0834(12) Uani 1 1 d . . . . .
C46 C 0.127(3) 0.707(2) 0.2914(19) 0.0834(12) Uani 1 1 d . . . . .
C47 C 0.236(3) 0.995(2) 0.5937(19) 0.0834(12) Uani 1 1 d . . . . .
C48 C -0.003(3) 0.896(2) 0.5558(19) 0.0834(12) Uani 1 1 d . . . . .
C50 C 0.326(2) 0.216(2) 0.2597(19) 0.0834(12) Uani 1 1 d D . . . .
H50A H 0.357263 0.240065 0.242829 0.125 Uiso 1 1 calc R U . . .
H50B H 0.329799 0.183529 0.229794 0.125 Uiso 1 1 calc R U . . .
H50C H 0.342228 0.192142 0.295449 0.125 Uiso 1 1 calc R U . . .
C52 C 0.160(3) 0.876(2) 0.348(2) 0.0834(12) Uani 1 1 d . . . . .
C54 C -0.065(3) 0.881(2) 0.5943(19) 0.0834(12) Uani 1 1 d . . . . .
C56 C -0.035(2) 0.805(2) 0.6069(19) 0.0834(12) Uani 1 1 d . . . . .
H56A H -0.014775 0.778769 0.568869 0.125 Uiso 1 1 calc R U . . .
H56B H -0.075061 0.793925 0.630259 0.125 Uiso 1 1 calc R U . . .
H56C H 0.005478 0.792733 0.629685 0.125 Uiso 1 1 calc R U . . .
C59 C 0.549(3) 0.856(2) 0.4978(19) 0.0834(12) Uani 1 1 d . . . . .
H59A H 0.583528 0.831143 0.461366 0.125 Uiso 1 1 calc R U . . .
H59B H 0.544077 0.902656 0.497003 0.125 Uiso 1 1 calc R U . . .
H59C H 0.500202 0.855048 0.499711 0.125 Uiso 1 1 calc R U . . .
C60 C 0.380(3) 0.922(2) 0.3703(19) 0.0834(12) Uani 1 1 d . . . . .
C61 C 0.076(3) 0.708(2) 0.2676(19) 0.0834(12) Uani 1 1 d . . . . .
C62 C 0.237(3) 0.272(2) 0.2782(19) 0.0834(12) Uani 1 1 d . . . . .
C63 C 0.420(3) 0.956(2) 0.3361(19) 0.0834(12) Uani 1 1 d . . . . .
C64 C 0.054(3) 0.900(2) 0.5292(19) 0.0834(12) Uani 1 1 d . . . . .
C65 C 0.215(3) 0.959(2) 0.5731(19) 0.0834(12) Uani 1 1 d . . . . .
C66 C -0.058(3) 0.630(2) 0.5464(18) 0.0834(12) Uani 1 1 d . . . . .
H66A H -0.044443 0.581663 0.555511 0.125 Uiso 1 1 calc R U . . .
H66B H -0.107735 0.657041 0.570256 0.125 Uiso 1 1 calc R U . . .
H66C H -0.021268 0.643981 0.556064 0.125 Uiso 1 1 calc R U . . .
C68 C 0.365(2) 1.029(2) 0.3343(19) 0.0834(12) Uani 1 1 d . . . . .
H68A H 0.322332 1.030925 0.318693 0.125 Uiso 1 1 calc R U . . .
H68B H 0.390292 1.053655 0.308068 0.125 Uiso 1 1 calc R U . . .
H68C H 0.348334 1.048866 0.374823 0.125 Uiso 1 1 calc R U . . .
C70 C 0.488(2) 0.951(2) 0.3686(19) 0.0834(12) Uani 1 1 d . . . . .
H70A H 0.467335 0.966550 0.410535 0.125 Uiso 1 1 calc R U . . .
H70B H 0.511756 0.979430 0.347591 0.125 Uiso 1 1 calc R U . . .
H70C H 0.524771 0.903622 0.367127 0.125 Uiso 1 1 calc R U . . .
C72 C 0.226(2) 1.065(2) 0.6767(15) 0.0834(12) Uani 1 1 d D . . . .
H72A H 0.172257 1.078249 0.684436 0.125 Uiso 1 1 calc R U . . .
H72B H 0.236188 1.103117 0.688206 0.125 Uiso 1 1 calc R U . . .
H72C H 0.249999 1.025540 0.700271 0.125 Uiso 1 1 calc R U . . .
C74 C 0.213(2) 0.297(2) 0.2217(15) 0.0834(12) Uani 1 1 d D . . . .
H74A H 0.167159 0.338606 0.229253 0.125 Uiso 1 1 calc R U . . .
H74B H 0.203272 0.262188 0.203459 0.125 Uiso 1 1 calc R U . . .
H74C H 0.252371 0.305726 0.194328 0.125 Uiso 1 1 calc R U . . .
C76 C 0.174(3) 0.877(2) 0.293(2) 0.0834(12) Uani 1 1 d . . . . .
C77 C 0.258(2) 1.0483(19) 0.6111(14) 0.0834(12) Uani 1 1 d D . . . .
C78 C -0.084(3) 0.716(2) 0.4743(19) 0.0834(12) Uani 1 1 d . . . . .
H78A H -0.058070 0.731090 0.498221 0.125 Uiso 1 1 calc R U . . .
H78B H -0.138235 0.739437 0.488478 0.125 Uiso 1 1 calc R U . . .
H78C H -0.071036 0.725691 0.432068 0.125 Uiso 1 1 calc R U . . .
C80 C 0.227(2) 1.1074(19) 0.5713(18) 0.0834(12) Uani 1 1 d D . . . .
H80A H 0.244187 1.091912 0.529257 0.125 Uiso 1 1 calc R U . . .
H80B H 0.244043 1.142307 0.577788 0.125 Uiso 1 1 calc R U . . .
H80C H 0.172070 1.126558 0.581143 0.125 Uiso 1 1 calc R U . . .
C82 C 0.458(2) 0.925(2) 0.2753(18) 0.0834(12) Uani 1 1 d . . . . .
H82A H 0.481629 0.875524 0.277932 0.125 Uiso 1 1 calc R U . . .
H82B H 0.495751 0.942085 0.258455 0.125 Uiso 1 1 calc R U . . .
H82C H 0.420896 0.937351 0.249305 0.125 Uiso 1 1 calc R U . . .
C85 C -0.095(3) 0.921(2) 0.6516(18) 0.0834(12) Uani 1 1 d . . . . .
H85A H -0.054671 0.908484 0.674470 0.125 Uiso 1 1 calc R U . . .
H85B H -0.135654 0.910792 0.674897 0.125 Uiso 1 1 calc R U . . .
H85C H -0.113257 0.969509 0.643371 0.125 Uiso 1 1 calc R U . . .
C86 C 0.184(2) 0.9506(15) 0.2142(19) 0.0834(12) Uani 1 1 d D . . . .
H86A H 0.227939 0.948286 0.227679 0.125 Uiso 1 1 calc R U . . .
H86B H 0.139163 0.988565 0.234975 0.125 Uiso 1 1 calc R U . . .
H86C H 0.189421 0.957515 0.170843 0.125 Uiso 1 1 calc R U . . .
C88 C 0.575(3) 0.697(2) 0.5774(19) 0.0834(12) Uani 1 1 d . . . . .
C1 C 0.544(3) 0.216(2) 0.2512(19) 0.0834(12) Uani 1 1 d . . . . .
C84 C 0.692(3) 0.724(2) 0.3225(19) 0.0834(12) Uani 1 1 d . . . . .
C90 C 0.583(3) 0.094(2) 0.196(2) 0.0834(12) Uani 1 1 d . . . . .
C91 C 0.566(3) 0.158(2) 0.2276(19) 0.0834(12) Uani 1 1 d . . . . .
C93 C 0.744(2) 0.710(2) 0.3660(19) 0.0834(12) Uani 1 1 d . . . . .
H93A H 0.719941 0.743929 0.398682 0.125 Uiso 1 1 calc R U . . .
H93B H 0.790812 0.711178 0.345380 0.125 Uiso 1 1 calc R U . . .
H93C H 0.753357 0.664551 0.382532 0.125 Uiso 1 1 calc R U . . .
C5 C 0.829(3) 0.096(2) 0.211(2) 0.0834(12) Uani 1 1 d . . . . .
C95 C 0.662(2) 0.811(2) 0.5410(19) 0.0834(12) Uani 1 1 d . . . . .
H95A H 0.678635 0.800566 0.579433 0.125 Uiso 1 1 calc R U . . .
H95B H 0.667627 0.851981 0.525009 0.125 Uiso 1 1 calc R U . . .
H95C H 0.692566 0.772799 0.512592 0.125 Uiso 1 1 calc R U . . .
C2 C 0.678(3) 0.794(2) 0.2999(19) 0.0834(12) Uani 1 1 d . . . . .
H2A H 0.643676 0.806196 0.271905 0.125 Uiso 1 1 calc R U . . .
H2B H 0.725465 0.795656 0.279215 0.125 Uiso 1 1 calc R U . . .
H2C H 0.655865 0.827021 0.333753 0.125 Uiso 1 1 calc R U . . .
C96 C 0.192(2) 0.242(2) 0.3189(15) 0.0834(12) Uani 1 1 d D . . . .
H96A H 0.216590 0.221375 0.352736 0.125 Uiso 1 1 calc R U . . .
H96B H 0.187697 0.206287 0.297055 0.125 Uiso 1 1 calc R U . . .
H96C H 0.142095 0.276798 0.333941 0.125 Uiso 1 1 calc R U . . .
C6 C 0.526(2) 0.865(2) 0.6066(18) 0.0834(12) Uani 1 1 d . . . . .
H6A H 0.478117 0.861085 0.612500 0.125 Uiso 1 1 calc R U . . .
H6B H 0.517447 0.912902 0.600950 0.125 Uiso 1 1 calc R U . . .
H6C H 0.548681 0.848369 0.641827 0.125 Uiso 1 1 calc R U . . .
C97 C 0.727(3) 0.673(2) 0.2713(19) 0.0834(12) Uani 1 1 d . . . . .
H97A H 0.753061 0.628015 0.286427 0.125 Uiso 1 1 calc R U . . .
H97B H 0.763050 0.685429 0.242377 0.125 Uiso 1 1 calc R U . . .
H97C H 0.687989 0.673444 0.251524 0.125 Uiso 1 1 calc R U . . .
C28 C 0.8949(19) 0.0508(16) 0.1611(19) 0.0834(12) Uani 1 1 d D . . . .
C26 C 0.018(2) 0.7131(16) 0.2347(15) 0.0834(12) Uani 1 1 d D . . . .
C24 C 0.868(2) 0.0777(19) 0.1040(17) 0.0834(12) Uani 1 1 d D . . . .
H24A H 0.815009 0.088088 0.109396 0.125 Uiso 1 1 calc R U . . .
H24B H 0.896612 0.043556 0.071708 0.125 Uiso 1 1 calc R U . . .
H24C H 0.876247 0.119153 0.093669 0.125 Uiso 1 1 calc R U . . .
C67 C 0.649(2) 0.079(2) 0.1470(18) 0.0834(12) Uani 1 1 d . . . . .
H67A H 0.633224 0.103447 0.111091 0.125 Uiso 1 1 calc R U . . .
H67B H 0.674044 0.030358 0.138088 0.125 Uiso 1 1 calc R U . . .
H67C H 0.683980 0.094471 0.159578 0.125 Uiso 1 1 calc R U . . .
C21 C 0.056(2) 0.686(2) 0.1720(15) 0.0834(12) Uani 1 1 d D . . . .
H21A H 0.069067 0.720293 0.148486 0.125 Uiso 1 1 calc R U . . .
H21B H 0.023152 0.674216 0.153207 0.125 Uiso 1 1 calc R U . . .
H21C H 0.102365 0.645029 0.173456 0.125 Uiso 1 1 calc R U . . .
C69 C -0.009(2) 0.657(2) 0.2520(19) 0.0834(12) Uani 1 1 d D . . . .
H69A H 0.032416 0.617382 0.263388 0.125 Uiso 1 1 calc R U . . .
H69B H -0.024209 0.645600 0.217894 0.125 Uiso 1 1 calc R U . . .
H69C H -0.050874 0.673131 0.285986 0.125 Uiso 1 1 calc R U . . .
C49 C -0.048(2) 0.7798(18) 0.2546(19) 0.0834(12) Uani 1 1 d D . . . .
H49A H -0.071698 0.776595 0.296012 0.125 Uiso 1 1 calc R U . . .
H49B H -0.084115 0.789979 0.228394 0.125 Uiso 1 1 calc R U . . .
H49C H -0.030234 0.816056 0.252169 0.125 Uiso 1 1 calc R U . . .
C71 C 0.777(3) 0.124(2) 0.250(2) 0.0834(12) Uani 1 1 d . . . . .
C33 C 0.901(2) -0.0199(16) 0.1744(18) 0.0834(12) Uani 1 1 d D . . . .
H33A H 0.889338 -0.024910 0.217897 0.125 Uiso 1 1 calc R U . . .
H33B H 0.951348 -0.052878 0.157956 0.125 Uiso 1 1 calc R U . . .
H33C H 0.864636 -0.027973 0.156031 0.125 Uiso 1 1 calc R U . . .
C73 C 0.968(2) 0.056(2) 0.1601(19) 0.0834(12) Uani 1 1 d D . . . .
H73A H 0.968106 0.096174 0.138014 0.125 Uiso 1 1 calc R U . . .
H73B H 1.009336 0.015236 0.140369 0.125 Uiso 1 1 calc R U . . .
H73C H 0.973271 0.059830 0.201302 0.125 Uiso 1 1 calc R U . . .
C51 C 0.079(3) 0.727(2) 0.8205(19) 0.0834(12) Uani 1 1 d . . . . .
C75 C -0.123(2) 0.623(2) 0.4684(19) 0.0834(12) Uani 1 1 d . . . . .
H75A H -0.133538 0.640673 0.429133 0.125 Uiso 1 1 calc R U . . .
H75B H -0.167449 0.645040 0.499487 0.125 Uiso 1 1 calc R U . . .
H75C H -0.106970 0.574188 0.468581 0.125 Uiso 1 1 calc R U . . .
C39 C -0.005(3) 0.665(2) 0.8200(19) 0.0834(12) Uani 1 1 d . . . . .
H39A H -0.023020 0.662120 0.783945 0.125 Uiso 1 1 calc R U . . .
H39B H -0.038678 0.659893 0.855612 0.125 Uiso 1 1 calc R U . . .
H39C H 0.045489 0.629845 0.818332 0.125 Uiso 1 1 calc R U . . .
C9 C -0.024(3) 0.767(2) 0.7651(18) 0.0834(12) Uani 1 1 d . . . . .
H9A H -0.024720 0.812860 0.762530 0.125 Uiso 1 1 calc R U . . .
H9B H -0.073071 0.769626 0.763085 0.125 Uiso 1 1 calc R U . . .
H9C H 0.013571 0.738684 0.731659 0.125 Uiso 1 1 calc R U . . .
C53 C -0.003(3) 0.737(2) 0.8233(19) 0.0834(12) Uani 1 1 d . . . . .
C10 C -0.046(2) 0.772(2) 0.8789(18) 0.0834(12) Uani 1 1 d . . . . .
H10A H -0.035723 0.740939 0.912150 0.125 Uiso 1 1 calc R U . . .
H10B H -0.099546 0.790576 0.877906 0.125 Uiso 1 1 calc R U . . .
H10C H -0.032373 0.809684 0.884674 0.125 Uiso 1 1 calc R U . . .
C27 C 0.140(3) 0.719(2) 0.8206(19) 0.0834(12) Uani 1 1 d . . . . .
C79 C 0.1751(16) 0.8893(18) 0.2273(17) 0.0834(12) Uani 1 1 d D . . . .
C55 C 0.234(2) 0.8257(14) 0.1942(18) 0.0834(12) Uani 1 1 d D . . . .
H55A H 0.222915 0.786666 0.208783 0.125 Uiso 1 1 calc DR U . . .
H55B H 0.283153 0.818697 0.201064 0.125 Uiso 1 1 calc R U . . .
H55C H 0.233613 0.830298 0.151144 0.125 Uiso 1 1 calc R U . . .
C81 C 0.338(2) 1.020(2) 0.5955(19) 0.0834(12) Uani 1 1 d . . . . .
H81A H 0.358462 0.977034 0.615800 0.125 Uiso 1 1 calc R U . . .
H81B H 0.355991 1.051873 0.607930 0.125 Uiso 1 1 calc R U . . .
H81C H 0.353708 1.012169 0.551974 0.125 Uiso 1 1 calc R U . . .
Cl Cl 0.4428(4) 0.4215(3) 0.2746(3) 0.0398(15) Uani 1 1 d . . . . .
C42 C 0.104(2) 0.887(2) 0.2146(19) 0.0834(12) Uani 1 1 d D . . . .
H42A H 0.113435 0.870803 0.173402 0.125 Uiso 1 1 calc DR U . . .
H42B H 0.063792 0.933277 0.219606 0.125 Uiso 1 1 calc R U . . .
H42C H 0.089271 0.857065 0.242647 0.125 Uiso 1 1 calc DR U . . .
C83 C 0.727(3) 0.462(2) 0.1188(19) 0.0834(12) Uani 1 1 d . . . . .
C57 C 0.789(3) 0.481(2) 0.0953(19) 0.0834(12) Uani 1 1 d . . . . .
C3 C 0.849(2) 0.422(2) 0.0523(19) 0.0834(12) Uani 1 1 d . . . . .
H3A H 0.869991 0.381083 0.075464 0.125 Uiso 1 1 calc R U . . .
H3B H 0.889626 0.435212 0.032694 0.125 Uiso 1 1 calc R U . . .
H3C H 0.826459 0.412611 0.021772 0.125 Uiso 1 1 calc R U . . .
C35 C 0.671(3) 0.451(2) 0.1379(19) 0.0834(12) Uani 1 1 d . . . . .
C87 C 0.826(2) 0.486(2) 0.1440(19) 0.0834(12) Uani 1 1 d . . . . .
H87A H 0.789349 0.518628 0.175177 0.125 Uiso 1 1 calc R U . . .
H87B H 0.865452 0.502094 0.127235 0.125 Uiso 1 1 calc R U . . .
H87C H 0.848817 0.441627 0.161447 0.125 Uiso 1 1 calc R U . . .
C7 C 0.758(2) 0.545(2) 0.0607(19) 0.0834(12) Uani 1 1 d . . . . .
H7A H 0.726345 0.540444 0.035446 0.125 Uiso 1 1 calc R U . . .
H7B H 0.799841 0.552697 0.035335 0.125 Uiso 1 1 calc R U . . .
H7C H 0.728777 0.583683 0.088786 0.125 Uiso 1 1 calc R U . . .
C89 C 0.503(3) 0.643(2) 0.2369(19) 0.0834(12) Uani 1 1 d . . . . .
C44 C 0.5088(17) 0.7009(17) 0.1924(14) 0.0834(12) Uani 1 1 d D . . . .
C58 C 0.499(3) 0.599(2) 0.2679(19) 0.0834(12) Uani 1 1 d . . . . .
C11 C 0.497(2) 0.680(2) 0.1348(15) 0.0834(12) Uani 1 1 d D . . . .
H11A H 0.532044 0.633274 0.124202 0.125 Uiso 1 1 calc R U . . .
H11B H 0.506277 0.710094 0.102731 0.125 Uiso 1 1 calc R U . . .
H11C H 0.445667 0.684809 0.139757 0.125 Uiso 1 1 calc R U . . .
C13 C 0.4541(18) 0.7673(17) 0.2243(18) 0.0834(12) Uani 1 1 d D . . . .
H13A H 0.402850 0.772093 0.226223 0.125 Uiso 1 1 calc R U . . .
H13B H 0.461218 0.805116 0.202241 0.125 Uiso 1 1 calc R U . . .
H13C H 0.462847 0.767528 0.265019 0.125 Uiso 1 1 calc R U . . .
C30 C 0.5877(15) 0.698(2) 0.1847(17) 0.0834(12) Uani 1 1 d D . . . .
H30A H 0.597161 0.704702 0.223897 0.125 Uiso 1 1 calc R U . . .
H30B H 0.592191 0.733907 0.157904 0.125 Uiso 1 1 calc R U . . .
H30C H 0.624426 0.653682 0.167488 0.125 Uiso 1 1 calc R U . . .
C15 C 0.606(3) 0.038(2) 0.2383(19) 0.0834(12) Uani 1 1 d . . . . .
H15A H 0.636793 0.045359 0.262750 0.125 Uiso 1 1 calc R U . . .
H15B H 0.634381 -0.005492 0.216016 0.125 Uiso 1 1 calc R U . . .
H15C H 0.560932 0.036635 0.264393 0.125 Uiso 1 1 calc R U . . .
C14 C 0.528(2) 0.085(2) 0.1792(19) 0.0834(12) Uani 1 1 d . . . . .
H14A H 0.480954 0.109617 0.207758 0.125 Uiso 1 1 calc R U . . .
H14B H 0.538443 0.036733 0.178896 0.125 Uiso 1 1 calc R U . . .
H14C H 0.522363 0.102997 0.139010 0.125 Uiso 1 1 calc R U . . .
C92 C -0.125(2) 0.890(2) 0.5534(19) 0.0834(12) Uani 1 1 d . . . . .
H92A H -0.134550 0.931093 0.530226 0.125 Uiso 1 1 calc R U . . .
H92B H -0.171818 0.892490 0.579178 0.125 Uiso 1 1 calc R U . . .
H92C H -0.105000 0.850262 0.525887 0.125 Uiso 1 1 calc R U . . .
C12 C 0.507(3) 0.383(2) 0.1224(19) 0.0834(12) Uani 1 1 d . . . . .
C94 C 0.478(3) 0.351(2) 0.1029(19) 0.0834(12) Uani 1 1 d . . . . .
O13 O 0.6833(13) 0.2614(15) 0.1502(10) 0.073(7) Uani 1 1 d . . . . .
N1 N 0.7066(15) 0.2435(12) 0.0949(12) 0.049(6) Uani 1 1 d . . . . .
O40 O 0.7503(15) 0.2651(17) 0.0639(10) 0.083(9) Uani 1 1 d . . . . .
C16 C 0.663(3) 0.413(2) 0.814(2) 0.0834(12) Uani 1 1 d . . . . .
O35 O 0.6846(18) 0.2079(15) 0.0713(14) 0.094(9) Uani 1 1 d . . . . .
C18 C 0.445(2) 0.3165(18) 0.0742(16) 0.0834(12) Uani 1 1 d D . . . .
C8 C 0.406(2) 0.284(2) 0.1222(19) 0.0834(12) Uani 1 1 d . . . . .
H8A H 0.442682 0.251046 0.143762 0.125 Uiso 1 1 calc R U . . .
H8B H 0.382562 0.261033 0.103289 0.125 Uiso 1 1 calc R U . . .
H8C H 0.367595 0.319347 0.150407 0.125 Uiso 1 1 calc R U . . .
C22 C 0.508(2) 0.261(2) 0.0332(18) 0.0834(12) Uani 1 1 d D . . . .
H22A H 0.536681 0.281452 0.005072 0.125 Uiso 1 1 calc R U . . .
H22B H 0.486321 0.239338 0.010851 0.125 Uiso 1 1 calc R U . . .
H22C H 0.540376 0.227745 0.057217 0.125 Uiso 1 1 calc R U . . .
C19 C 0.391(2) 0.365(2) 0.0381(18) 0.0834(12) Uani 1 1 d D . . . .
H19A H 0.360230 0.407442 0.061586 0.125 Uiso 1 1 calc R U . . .
H19B H 0.359470 0.344936 0.028217 0.125 Uiso 1 1 calc R U . . .
H19C H 0.419443 0.375323 0.001032 0.125 Uiso 1 1 calc R U . . .
C23 C 0.661(3) 0.409(2) 0.868(2) 0.0834(12) Uani 1 1 d . . . . .
C17 C 0.6564(17) 0.394(2) 0.9322(16) 0.0834(12) Uani 1 1 d D . . . .
C20 C 0.696(2) 0.4249(18) 0.9608(18) 0.0834(12) Uani 1 1 d D . . . .
H20A H 0.746116 0.413749 0.936481 0.125 Uiso 1 1 calc R U . . .
H20B H 0.700317 0.406860 1.001014 0.125 Uiso 1 1 calc R U . . .
H20C H 0.667875 0.474347 0.963737 0.125 Uiso 1 1 calc R U . . .
C25 C 0.5771(18) 0.4327(17) 0.9666(18) 0.0834(12) Uani 1 1 d D . . . .
H25A H 0.559552 0.480884 0.956961 0.125 Uiso 1 1 calc R U . . .
H25B H 0.576224 0.427571 1.009744 0.125 Uiso 1 1 calc R U . . .
H25C H 0.544174 0.414217 0.955283 0.125 Uiso 1 1 calc R U . . .
C41 C 0.681(2) 0.3206(14) 0.9360(18) 0.0834(12) Uani 1 1 d D . . . .
H41A H 0.663644 0.304452 0.905181 0.125 Uiso 1 1 calc R U . . .
H41B H 0.659493 0.309428 0.975707 0.125 Uiso 1 1 calc R U . . .
H41C H 0.735520 0.298522 0.929502 0.125 Uiso 1 1 calc R U . . .

loop_
_atom_site_aniso_label
_atom_site_aniso_U_11
_atom_site_aniso_U_22
_atom_site_aniso_U_33
_atom_site_aniso_U_23
_atom_site_aniso_U_13
_atom_site_aniso_U_12
W9 0.0283(5) 0.0381(5) 0.0284(5) 0.0091(4) -0.0148(4) -0.0188(4)
W3 0.0320(5) 0.0365(5) 0.0316(5) 0.0110(4) -0.0156(4) -0.0183(4)
W5 0.0331(6) 0.0361(5) 0.0341(6) 0.0078(4) -0.0144(4) -0.0197(5)
W7 0.0289(5) 0.0393(5) 0.0311(5) 0.0101(4) -0.0137(4) -0.0215(4)
W8 0.0292(5) 0.0418(6) 0.0284(5) 0.0058(4) -0.0124(4) -0.0201(5)
W4 0.0274(5) 0.0482(6) 0.0319(5) 0.0064(4) -0.0111(4) -0.0216(5)
W2 0.0304(5) 0.0437(6) 0.0296(5) 0.0119(4) -0.0138(4) -0.0223(5)
W6 0.0290(5) 0.0396(6) 0.0352(6) 0.0071(4) -0.0164(4) -0.0142(5)
W1 0.0298(6) 0.0406(6) 0.0357(6) 0.0034(4) -0.0133(4) -0.0153(5)
Ag18 0.0322(10) 0.0435(11) 0.0324(10) 0.0128(8) -0.0145(8) -0.0220(9)
Ag19 0.0330(10) 0.0382(10) 0.0356(10) 0.0113(8) -0.0172(8) -0.0200(8)
Ag7 0.0392(11) 0.0445(11) 0.0339(10) 0.0097(8) -0.0143(9) -0.0270(9)
Ag6 0.0340(10) 0.0401(10) 0.0347(10) 0.0099(8) -0.0146(8) -0.0233(9)
Ag10 0.0410(11) 0.0440(11) 0.0356(11) 0.0132(8) -0.0147(9) -0.0247(9)
Ag14 0.0419(12) 0.0551(13) 0.0330(11) 0.0055(9) -0.0130(9) -0.0260(10)
Ag12 0.0443(12) 0.0507(12) 0.0471(12) 0.0115(9) -0.0247(10) -0.0300(10)
Ag13 0.0386(11) 0.0614(13) 0.0316(11) 0.0038(9) -0.0092(9) -0.0262(10)
Ag28 0.0403(12) 0.0634(14) 0.0332(11) 0.0019(9) -0.0106(9) -0.0297(11)
Ag9 0.0325(11) 0.0579(13) 0.0434(12) 0.0047(10) -0.0182(9) -0.0245(10)
Ag8 0.0505(13) 0.0519(13) 0.0423(12) 0.0042(10) -0.0117(10) -0.0303(11)
Ag1 0.0476(13) 0.0402(11) 0.0586(14) 0.0145(10) -0.0200(11) -0.0265(10)
Ag15 0.0460(13) 0.0685(15) 0.0354(11) 0.0080(10) -0.0124(10) -0.0289(11)
Ag29 0.0396(12) 0.0695(15) 0.0429(12) 0.0100(11) -0.0165(10) -0.0217(11)
Ag25 0.0471(13) 0.0760(16) 0.0345(11) 0.0151(10) -0.0238(10) -0.0343(12)
Ag20 0.0536(14) 0.0592(14) 0.0403(12) 0.0010(10) -0.0129(10) -0.0258(12)
Ag23 0.0411(13) 0.0623(15) 0.0610(15) -0.0027(11) -0.0176(11) -0.0227(11)
Ag26 0.0672(16) 0.0686(15) 0.0367(12) -0.0032(10) -0.0070(11) -0.0454(13)
Ag3 0.0458(13) 0.0675(15) 0.0424(12) 0.0078(10) -0.0192(10) -0.0274(11)
Ag27 0.0537(14) 0.0656(15) 0.0426(13) 0.0076(11) -0.0129(11) -0.0316(12)
As 0.0306(13) 0.0375(13) 0.0255(12) 0.0101(10) -0.0147(10) -0.0221(11)
Ag5 0.0599(15) 0.0927(19) 0.0520(14) 0.0262(13) -0.0325(12) -0.0531(15)
Ag11 0.0699(17) 0.0569(14) 0.0537(14) 0.0077(11) -0.0247(12) -0.0352(13)
Ag21 0.0847(19) 0.0729(17) 0.0561(15) 0.0236(13) -0.0377(14) -0.0494(15)
Ag2 0.0563(16) 0.0556(15) 0.089(2) 0.0065(13) -0.0262(14) -0.0304(13)
Ag17 0.0763(19) 0.0447(13) 0.096(2) 0.0138(13) -0.0542(17) -0.0236(13)
Ag22 0.088(2) 0.0532(15) 0.0646(17) 0.0153(12) -0.0350(15) -0.0290(14)
Ag4 0.077(2) 0.0606(19) 0.0575(19) 0.0295(16) -0.0373(18) -0.0477(18)
Ag16 0.109(3) 0.0461(18) 0.0507(19) 0.0085(14) -0.0118(19) -0.047(2)
Ag24 0.183(6) 0.053(3) 0.110(4) 0.019(3) -0.071(4) -0.024(3)
O37 0.0322(17) 0.0415(17) 0.0359(17) 0.0077(13) -0.0143(14) -0.0195(14)
O8 0.0322(17) 0.0415(17) 0.0359(17) 0.0077(13) -0.0143(14) -0.0195(14)
O11 0.0322(17) 0.0415(17) 0.0359(17) 0.0077(13) -0.0143(14) -0.0195(14)
O12 0.0322(17) 0.0415(17) 0.0359(17) 0.0077(13) -0.0143(14) -0.0195(14)
O23 0.0322(17) 0.0415(17) 0.0359(17) 0.0077(13) -0.0143(14) -0.0195(14)
O14 0.0322(17) 0.0415(17) 0.0359(17) 0.0077(13) -0.0143(14) -0.0195(14)
O17 0.0322(17) 0.0415(17) 0.0359(17) 0.0077(13) -0.0143(14) -0.0195(14)
O19 0.0322(17) 0.0415(17) 0.0359(17) 0.0077(13) -0.0143(14) -0.0195(14)
O20 0.0322(17) 0.0415(17) 0.0359(17) 0.0077(13) -0.0143(14) -0.0195(14)
O22 0.0322(17) 0.0415(17) 0.0359(17) 0.0077(13) -0.0143(14) -0.0195(14)
O1 0.0322(17) 0.0415(17) 0.0359(17) 0.0077(13) -0.0143(14) -0.0195(14)
O25 0.0322(17) 0.0415(17) 0.0359(17) 0.0077(13) -0.0143(14) -0.0195(14)
O26 0.0322(17) 0.0415(17) 0.0359(17) 0.0077(13) -0.0143(14) -0.0195(14)
O27 0.0322(17) 0.0415(17) 0.0359(17) 0.0077(13) -0.0143(14) -0.0195(14)
O28 0.0322(17) 0.0415(17) 0.0359(17) 0.0077(13) -0.0143(14) -0.0195(14)
O29 0.0322(17) 0.0415(17) 0.0359(17) 0.0077(13) -0.0143(14) -0.0195(14)
O30 0.0322(17) 0.0415(17) 0.0359(17) 0.0077(13) -0.0143(14) -0.0195(14)
O31 0.0322(17) 0.0415(17) 0.0359(17) 0.0077(13) -0.0143(14) -0.0195(14)
O32 0.0322(17) 0.0415(17) 0.0359(17) 0.0077(13) -0.0143(14) -0.0195(14)
O4 0.0322(17) 0.0415(17) 0.0359(17) 0.0077(13) -0.0143(14) -0.0195(14)
O9 0.0322(17) 0.0415(17) 0.0359(17) 0.0077(13) -0.0143(14) -0.0195(14)
O7 0.0322(17) 0.0415(17) 0.0359(17) 0.0077(13) -0.0143(14) -0.0195(14)
O3 0.0322(17) 0.0415(17) 0.0359(17) 0.0077(13) -0.0143(14) -0.0195(14)
O24 0.0322(17) 0.0415(17) 0.0359(17) 0.0077(13) -0.0143(14) -0.0195(14)
O6 0.0322(17) 0.0415(17) 0.0359(17) 0.0077(13) -0.0143(14) -0.0195(14)
O15 0.0322(17) 0.0415(17) 0.0359(17) 0.0077(13) -0.0143(14) -0.0195(14)
O16 0.0322(17) 0.0415(17) 0.0359(17) 0.0077(13) -0.0143(14) -0.0195(14)
O10 0.0322(17) 0.0415(17) 0.0359(17) 0.0077(13) -0.0143(14) -0.0195(14)
O34 0.0322(17) 0.0415(17) 0.0359(17) 0.0077(13) -0.0143(14) -0.0195(14)
O36 0.0322(17) 0.0415(17) 0.0359(17) 0.0077(13) -0.0143(14) -0.0195(14)
O33 0.0322(17) 0.0415(17) 0.0359(17) 0.0077(13) -0.0143(14) -0.0195(14)
O38 0.0322(17) 0.0415(17) 0.0359(17) 0.0077(13) -0.0143(14) -0.0195(14)
O5 0.0322(17) 0.0415(17) 0.0359(17) 0.0077(13) -0.0143(14) -0.0195(14)
O39 0.057(14) 0.075(15) 0.055(15) 0.007(12) -0.018(12) -0.033(12)
O21 0.054(14) 0.081(16) 0.051(13) -0.005(11) -0.004(11) -0.032(13)
O2 0.08(2) 0.17(3) 0.068(18) 0.023(19) -0.028(16) -0.06(2)
N3 0.07(2) 0.09(2) 0.051(18) 0.013(16) -0.040(16) -0.031(18)
C4 0.092(3) 0.096(3) 0.078(3) 0.015(2) -0.022(2) -0.053(3)
C29 0.092(3) 0.096(3) 0.078(3) 0.015(2) -0.022(2) -0.053(3)
C32 0.092(3) 0.096(3) 0.078(3) 0.015(2) -0.022(2) -0.053(3)
C34 0.092(3) 0.096(3) 0.078(3) 0.015(2) -0.022(2) -0.053(3)
C36 0.092(3) 0.096(3) 0.078(3) 0.015(2) -0.022(2) -0.053(3)
C37 0.092(3) 0.096(3) 0.078(3) 0.015(2) -0.022(2) -0.053(3)
C38 0.092(3) 0.096(3) 0.078(3) 0.015(2) -0.022(2) -0.053(3)
C40 0.092(3) 0.096(3) 0.078(3) 0.015(2) -0.022(2) -0.053(3)
C43 0.092(3) 0.096(3) 0.078(3) 0.015(2) -0.022(2) -0.053(3)
C45 0.092(3) 0.096(3) 0.078(3) 0.015(2) -0.022(2) -0.053(3)
C46 0.092(3) 0.096(3) 0.078(3) 0.015(2) -0.022(2) -0.053(3)
C47 0.092(3) 0.096(3) 0.078(3) 0.015(2) -0.022(2) -0.053(3)
C48 0.092(3) 0.096(3) 0.078(3) 0.015(2) -0.022(2) -0.053(3)
C50 0.092(3) 0.096(3) 0.078(3) 0.015(2) -0.022(2) -0.053(3)
C52 0.092(3) 0.096(3) 0.078(3) 0.015(2) -0.022(2) -0.053(3)
C54 0.092(3) 0.096(3) 0.078(3) 0.015(2) -0.022(2) -0.053(3)
C56 0.092(3) 0.096(3) 0.078(3) 0.015(2) -0.022(2) -0.053(3)
C59 0.092(3) 0.096(3) 0.078(3) 0.015(2) -0.022(2) -0.053(3)
C60 0.092(3) 0.096(3) 0.078(3) 0.015(2) -0.022(2) -0.053(3)
C61 0.092(3) 0.096(3) 0.078(3) 0.015(2) -0.022(2) -0.053(3)
C62 0.092(3) 0.096(3) 0.078(3) 0.015(2) -0.022(2) -0.053(3)
C63 0.092(3) 0.096(3) 0.078(3) 0.015(2) -0.022(2) -0.053(3)
C64 0.092(3) 0.096(3) 0.078(3) 0.015(2) -0.022(2) -0.053(3)
C65 0.092(3) 0.096(3) 0.078(3) 0.015(2) -0.022(2) -0.053(3)
C66 0.092(3) 0.096(3) 0.078(3) 0.015(2) -0.022(2) -0.053(3)
C68 0.092(3) 0.096(3) 0.078(3) 0.015(2) -0.022(2) -0.053(3)
C70 0.092(3) 0.096(3) 0.078(3) 0.015(2) -0.022(2) -0.053(3)
C72 0.092(3) 0.096(3) 0.078(3) 0.015(2) -0.022(2) -0.053(3)
C74 0.092(3) 0.096(3) 0.078(3) 0.015(2) -0.022(2) -0.053(3)
C76 0.092(3) 0.096(3) 0.078(3) 0.015(2) -0.022(2) -0.053(3)
C77 0.092(3) 0.096(3) 0.078(3) 0.015(2) -0.022(2) -0.053(3)
C78 0.092(3) 0.096(3) 0.078(3) 0.015(2) -0.022(2) -0.053(3)
C80 0.092(3) 0.096(3) 0.078(3) 0.015(2) -0.022(2) -0.053(3)
C82 0.092(3) 0.096(3) 0.078(3) 0.015(2) -0.022(2) -0.053(3)
C85 0.092(3) 0.096(3) 0.078(3) 0.015(2) -0.022(2) -0.053(3)
C86 0.092(3) 0.096(3) 0.078(3) 0.015(2) -0.022(2) -0.053(3)
C88 0.092(3) 0.096(3) 0.078(3) 0.015(2) -0.022(2) -0.053(3)
C1 0.092(3) 0.096(3) 0.078(3) 0.015(2) -0.022(2) -0.053(3)
C84 0.092(3) 0.096(3) 0.078(3) 0.015(2) -0.022(2) -0.053(3)
C90 0.092(3) 0.096(3) 0.078(3) 0.015(2) -0.022(2) -0.053(3)
C91 0.092(3) 0.096(3) 0.078(3) 0.015(2) -0.022(2) -0.053(3)
C93 0.092(3) 0.096(3) 0.078(3) 0.015(2) -0.022(2) -0.053(3)
C5 0.092(3) 0.096(3) 0.078(3) 0.015(2) -0.022(2) -0.053(3)
C95 0.092(3) 0.096(3) 0.078(3) 0.015(2) -0.022(2) -0.053(3)
C2 0.092(3) 0.096(3) 0.078(3) 0.015(2) -0.022(2) -0.053(3)
C96 0.092(3) 0.096(3) 0.078(3) 0.015(2) -0.022(2) -0.053(3)
C6 0.092(3) 0.096(3) 0.078(3) 0.015(2) -0.022(2) -0.053(3)
C97 0.092(3) 0.096(3) 0.078(3) 0.015(2) -0.022(2) -0.053(3)
C28 0.092(3) 0.096(3) 0.078(3) 0.015(2) -0.022(2) -0.053(3)
C26 0.092(3) 0.096(3) 0.078(3) 0.015(2) -0.022(2) -0.053(3)
C24 0.092(3) 0.096(3) 0.078(3) 0.015(2) -0.022(2) -0.053(3)
C67 0.092(3) 0.096(3) 0.078(3) 0.015(2) -0.022(2) -0.053(3)
C21 0.092(3) 0.096(3) 0.078(3) 0.015(2) -0.022(2) -0.053(3)
C69 0.092(3) 0.096(3) 0.078(3) 0.015(2) -0.022(2) -0.053(3)
C49 0.092(3) 0.096(3) 0.078(3) 0.015(2) -0.022(2) -0.053(3)
C71 0.092(3) 0.096(3) 0.078(3) 0.015(2) -0.022(2) -0.053(3)
C33 0.092(3) 0.096(3) 0.078(3) 0.015(2) -0.022(2) -0.053(3)
C73 0.092(3) 0.096(3) 0.078(3) 0.015(2) -0.022(2) -0.053(3)
C51 0.092(3) 0.096(3) 0.078(3) 0.015(2) -0.022(2) -0.053(3)
C75 0.092(3) 0.096(3) 0.078(3) 0.015(2) -0.022(2) -0.053(3)
C39 0.092(3) 0.096(3) 0.078(3) 0.015(2) -0.022(2) -0.053(3)
C9 0.092(3) 0.096(3) 0.078(3) 0.015(2) -0.022(2) -0.053(3)
C53 0.092(3) 0.096(3) 0.078(3) 0.015(2) -0.022(2) -0.053(3)
C10 0.092(3) 0.096(3) 0.078(3) 0.015(2) -0.022(2) -0.053(3)
C27 0.092(3) 0.096(3) 0.078(3) 0.015(2) -0.022(2) -0.053(3)
C79 0.092(3) 0.096(3) 0.078(3) 0.015(2) -0.022(2) -0.053(3)
C55 0.092(3) 0.096(3) 0.078(3) 0.015(2) -0.022(2) -0.053(3)
C81 0.092(3) 0.096(3) 0.078(3) 0.015(2) -0.022(2) -0.053(3)
Cl 0.038(4) 0.054(4) 0.029(3) 0.004(3) -0.011(3) -0.019(3)
C42 0.092(3) 0.096(3) 0.078(3) 0.015(2) -0.022(2) -0.053(3)
C83 0.092(3) 0.096(3) 0.078(3) 0.015(2) -0.022(2) -0.053(3)
C57 0.092(3) 0.096(3) 0.078(3) 0.015(2) -0.022(2) -0.053(3)
C3 0.092(3) 0.096(3) 0.078(3) 0.015(2) -0.022(2) -0.053(3)
C35 0.092(3) 0.096(3) 0.078(3) 0.015(2) -0.022(2) -0.053(3)
C87 0.092(3) 0.096(3) 0.078(3) 0.015(2) -0.022(2) -0.053(3)
C7 0.092(3) 0.096(3) 0.078(3) 0.015(2) -0.022(2) -0.053(3)
C89 0.092(3) 0.096(3) 0.078(3) 0.015(2) -0.022(2) -0.053(3)
C44 0.092(3) 0.096(3) 0.078(3) 0.015(2) -0.022(2) -0.053(3)
C58 0.092(3) 0.096(3) 0.078(3) 0.015(2) -0.022(2) -0.053(3)
C11 0.092(3) 0.096(3) 0.078(3) 0.015(2) -0.022(2) -0.053(3)
C13 0.092(3) 0.096(3) 0.078(3) 0.015(2) -0.022(2) -0.053(3)
C30 0.092(3) 0.096(3) 0.078(3) 0.015(2) -0.022(2) -0.053(3)
C15 0.092(3) 0.096(3) 0.078(3) 0.015(2) -0.022(2) -0.053(3)
C14 0.092(3) 0.096(3) 0.078(3) 0.015(2) -0.022(2) -0.053(3)
C92 0.092(3) 0.096(3) 0.078(3) 0.015(2) -0.022(2) -0.053(3)
C12 0.092(3) 0.096(3) 0.078(3) 0.015(2) -0.022(2) -0.053(3)
C94 0.092(3) 0.096(3) 0.078(3) 0.015(2) -0.022(2) -0.053(3)
O13 0.050(14) 0.12(2) 0.047(14) -0.001(14) -0.010(11) -0.037(14)
N1 0.059(17) 0.046(14) 0.053(16) 0.006(12) -0.020(14) -0.027(13)
O40 0.073(18) 0.16(3) 0.038(13) 0.026(15) -0.008(12) -0.067(19)
C16 0.092(3) 0.096(3) 0.078(3) 0.015(2) -0.022(2) -0.053(3)
O35 0.11(2) 0.09(2) 0.10(2) -0.019(17) -0.038(18) -0.048(18)
C18 0.092(3) 0.096(3) 0.078(3) 0.015(2) -0.022(2) -0.053(3)
C8 0.092(3) 0.096(3) 0.078(3) 0.015(2) -0.022(2) -0.053(3)
C22 0.092(3) 0.096(3) 0.078(3) 0.015(2) -0.022(2) -0.053(3)
C19 0.092(3) 0.096(3) 0.078(3) 0.015(2) -0.022(2) -0.053(3)
C23 0.092(3) 0.096(3) 0.078(3) 0.015(2) -0.022(2) -0.053(3)
C17 0.092(3) 0.096(3) 0.078(3) 0.015(2) -0.022(2) -0.053(3)
C20 0.092(3) 0.096(3) 0.078(3) 0.015(2) -0.022(2) -0.053(3)
C25 0.092(3) 0.096(3) 0.078(3) 0.015(2) -0.022(2) -0.053(3)
C41 0.092(3) 0.096(3) 0.078(3) 0.015(2) -0.022(2) -0.053(3)

loop_
_atom_type_symbol
_atom_type_description
_atom_type_scat_dispersion_real
_atom_type_scat_dispersion_imag
_atom_type_scat_source
C C 0.0033 0.0016 'International Tables Vol C Tables 4.2.6.8 and 6.1.1.4'
H H 0.0000 0.0000 'International Tables Vol C Tables 4.2.6.8 and 6.1.1.4'
Ag Ag -0.8971 1.1015 'International Tables Vol C Tables 4.2.6.8 and 6.1.1.4'
As As 0.0499 2.0058 'International Tables Vol C Tables 4.2.6.8 and 6.1.1.4'
Cl Cl 0.1484 0.1585 'International Tables Vol C Tables 4.2.6.8 and 6.1.1.4'
N N 0.0061 0.0033 'International Tables Vol C Tables 4.2.6.8 and 6.1.1.4'
O O 0.0106 0.0060 'International Tables Vol C Tables 4.2.6.8 and 6.1.1.4'
W W -0.8490 6.8722 'International Tables Vol C Tables 4.2.6.8 and 6.1.1.4'

loop_
_geom_angle_atom_site_label_1
_geom_angle_atom_site_label_2
_geom_angle_atom_site_label_3
_geom_angle
_geom_angle_site_symmetry_1
_geom_angle_site_symmetry_3
_geom_angle_publ_flag
O17 W9 O20 93.6(7) . . ?
O17 W9 O9 162.7(7) . . ?
O17 W9 O3 92.2(7) . . ?
O17 W9 O6 89.4(7) . . ?
O20 W9 O9 84.5(7) . . ?
O20 W9 O6 75.2(6) . . ?
O30 W9 O17 104.9(8) . . ?
O30 W9 O20 96.7(7) . . ?
O30 W9 O9 92.4(7) . . ?
O30 W9 O3 101.0(7) . . ?
O30 W9 O6 164.2(7) . . ?
O9 W9 O6 73.4(6) . . ?
O3 W9 O20 159.3(7) . . ?
O3 W9 O9 84.1(7) . . ?
O3 W9 O6 85.0(7) . . ?
O20 W3 O32 81.6(7) . . ?
O20 W3 O6 73.9(6) . . ?
O26 W3 O20 98.8(7) . . ?
O26 W3 O29 103.3(8) . . ?
O26 W3 O31 100.2(7) . . ?
O26 W3 O32 96.9(7) . . ?
O26 W3 O6 168.3(6) . . ?
O29 W3 O20 91.3(7) . . ?
O29 W3 O31 94.2(7) . . ?
O29 W3 O32 159.4(7) . . ?
O29 W3 O6 86.2(7) . . ?
O31 W3 O20 158.5(7) . . ?
O31 W3 O32 86.0(7) . . ?
O31 W3 O6 85.7(7) . . ?
O32 W3 O6 73.2(6) . . ?
O1 W5 O23 86.3(7) . . ?
O1 W5 O31 93.1(7) . . ?
O1 W5 O10 93.6(7) . . ?
O1 W5 O5 158.8(7) . . ?
O31 W5 O23 84.3(6) . . ?
O31 W5 O10 157.4(7) . . ?
O31 W5 O5 84.3(7) . . ?
O10 W5 O23 74.7(6) . . ?
O10 W5 O5 81.7(7) . . ?
O36 W5 O23 168.5(7) . . ?
O36 W5 O1 104.4(8) . . ?
O36 W5 O31 99.0(7) . . ?
O36 W5 O10 100.2(7) . . ?
O36 W5 O5 96.8(7) . . ?
O5 W5 O23 72.4(6) . . ?
O37 W7 O25 75.3(6) . . ?
O37 W7 O27 82.7(7) . . ?
O37 W7 O3 158.1(7) . . ?
O14 W7 O37 101.7(7) . . ?
O14 W7 O25 170.0(7) . . ?
O14 W7 O27 98.8(7) . . ?
O14 W7 O7 103.0(8) . . ?
O14 W7 O3 97.0(7) . . ?
O27 W7 O25 71.5(6) . . ?
O7 W7 O37 94.2(7) . . ?
O7 W7 O25 86.8(7) . . ?
O7 W7 O27 158.2(7) . . ?
O7 W7 O3 92.6(7) . . ?
O3 W7 O25 84.4(6) . . ?
O3 W7 O27 83.3(7) . . ?
O11 W8 O23 87.4(7) . . ?
O11 W8 O24 159.0(7) . . ?
O11 W8 O10 93.6(7) . . ?
O11 W8 O33 93.6(8) . . ?
O24 W8 O23 71.6(6) . . ?
O10 W8 O23 74.8(6) . . ?
O10 W8 O24 82.2(7) . . ?
O34 W8 O11 105.0(8) . . ?
O34 W8 O23 166.1(7) . . ?
O34 W8 O24 96.0(7) . . ?
O34 W8 O10 97.7(7) . . ?
O34 W8 O33 100.3(8) . . ?
O33 W8 O23 84.9(6) . . ?
O33 W8 O24 83.7(7) . . ?
O33 W8 O10 158.1(7) . . ?
O8 W4 O12 84.9(7) . . ?
O8 W4 O25 85.4(7) . . ?
O12 W4 O25 85.6(6) . . ?
O19 W4 O8 87.7(7) . . ?
O19 W4 O12 157.2(7) . . ?
O19 W4 O25 72.3(7) . . ?
O27 W4 O8 156.0(7) . . ?
O27 W4 O12 86.7(7) . . ?
O27 W4 O19 91.4(7) . . ?
O27 W4 O25 71.5(6) . . ?
O38 W4 O8 101.6(8) . . ?
O38 W4 O12 102.0(7) . . ?
O38 W4 O19 100.6(7) . . ?
O38 W4 O25 170.0(7) . . ?
O38 W4 O27 102.2(8) . . ?
O37 W2 O19 82.9(7) . . ?
O37 W2 O25 74.9(6) . . ?
O37 W2 O33 157.5(7) . . ?
O19 W2 O25 72.2(6) . . ?
O22 W2 O37 99.8(7) . . ?
O22 W2 O19 98.7(7) . . ?
O22 W2 O25 169.8(7) . . ?
O22 W2 O15 104.0(8) . . ?
O22 W2 O33 99.7(7) . . ?
O15 W2 O37 93.6(7) . . ?
O15 W2 O19 157.2(7) . . ?
O15 W2 O25 85.2(7) . . ?
O15 W2 O33 92.4(7) . . ?
O33 W2 O19 83.2(7) . . ?
O33 W2 O25 84.1(6) . . ?
O12 W6 O6 86.4(6) . . ?
O28 W6 O12 101.5(7) . . ?
O28 W6 O32 100.0(7) . . ?
O28 W6 O4 103.5(8) . . ?
O28 W6 O9 99.8(7) . . ?
O28 W6 O6 168.7(7) . . ?
O32 W6 O12 158.5(7) . . ?
O32 W6 O4 87.6(7) . . ?
O32 W6 O6 72.5(6) . . ?
O4 W6 O12 86.0(7) . . ?
O4 W6 O6 84.9(6) . . ?
O9 W6 O12 87.6(7) . . ?
O9 W6 O32 90.2(7) . . ?
O9 W6 O4 156.6(7) . . ?
O9 W6 O6 72.2(6) . . ?
O8 W1 O23 86.2(6) . . ?
O4 W1 O8 85.8(7) . . ?
O4 W1 O23 84.9(6) . . ?
O24 W1 O8 87.4(7) . . ?
O24 W1 O23 72.0(7) . . ?
O24 W1 O4 156.3(8) . . ?
O16 W1 O8 101.5(8) . . ?
O16 W1 O23 169.4(7) . . ?
O16 W1 O4 102.8(7) . . ?
O16 W1 O24 100.9(7) . . ?
O16 W1 O5 100.3(8) . . ?
O5 W1 O8 158.2(8) . . ?
O5 W1 O23 72.4(7) . . ?
O5 W1 O4 88.0(7) . . ?
O5 W1 O24 89.9(7) . . ?
Ag14 Ag18 Ag7 76.38(7) 2_666 2_666 ?
Ag25 Ag18 Ag7 88.99(8) . 2_666 ?
Ag25 Ag18 Ag14 79.67(8) . 2_666 ?
O11 Ag18 Ag7 126.8(4) . 2_666 ?
O11 Ag18 Ag14 101.3(4) . 2_666 ?
O11 Ag18 Ag25 143.8(4) . . ?
O11 Ag18 O17 80.1(6) . 2_666 ?
O11 Ag18 O15 75.4(6) . . ?
O17 Ag18 Ag7 117.3(4) 2_666 2_666 ?
O17 Ag18 Ag14 162.1(4) 2_666 2_666 ?
O17 Ag18 Ag25 88.7(4) 2_666 . ?
O17 Ag18 O15 112.8(6) 2_666 . ?
O15 Ag18 Ag7 51.4(4) . 2_666 ?
O15 Ag18 Ag14 84.6(4) . 2_666 ?
O15 Ag18 Ag25 139.9(4) . . ?
C58 Ag18 Ag7 45.9(11) 2_666 2_666 ?
C58 Ag18 Ag14 49.4(12) 2_666 2_666 ?
C58 Ag18 Ag25 52.6(11) 2_666 . ?
C58 Ag18 O11 148.8(13) 2_666 . ?
C58 Ag18 O17 131.1(13) 2_666 2_666 ?
C58 Ag18 O15 89.6(12) 2_666 . ?
Ag19 Ag19 As 72.32(9) 2_666 . ?
O1 Ag19 Ag19 127.7(4) . 2_666 ?
O1 Ag19 As 73.1(4) . . ?
O1 Ag19 O15 123.3(6) . 2_666 ?
O29 Ag19 Ag19 130.0(4) . 2_666 ?
O29 Ag19 As 74.7(4) . . ?
O29 Ag19 O1 74.5(6) . . ?
O29 Ag19 O7 120.5(6) . 2_666 ?
O29 Ag19 O15 79.4(6) . 2_666 ?
O7 Ag19 Ag19 108.6(4) 2_666 2_666 ?
O7 Ag19 As 142.1(4) 2_666 . ?
O7 Ag19 O1 78.1(6) 2_666 . ?
O7 Ag19 O15 73.4(6) 2_666 2_666 ?
O15 Ag19 Ag19 107.7(4) 2_666 2_666 ?
O15 Ag19 As 143.9(4) 2_666 . ?
Ag1 Ag7 Ag18 135.57(9) . 2_666 ?
O29 Ag7 Ag18 58.6(4) . 2_666 ?
O29 Ag7 Ag1 79.0(4) . . ?
O29 Ag7 C89 104.3(11) . . ?
C4 Ag7 Ag18 159.1(11) . 2_666 ?
C4 Ag7 Ag1 44.0(12) . . ?
C4 Ag7 O29 109.1(12) . . ?
C4 Ag7 C89 131.5(14) . . ?
C4 Ag7 C58 159.0(15) . . ?
C89 Ag7 Ag18 69.4(10) . 2_666 ?
C89 Ag7 Ag1 113.3(11) . . ?
C58 Ag7 Ag18 41.9(10) . 2_666 ?
C58 Ag7 Ag1 129.1(11) . . ?
C58 Ag7 O29 85.1(11) . . ?
C58 Ag7 C89 27.5(13) . . ?
Ag12 Ag6 Ag10 77.97(7) 2_666 . ?
Ag26 Ag6 Ag10 93.13(8) 2_666 . ?
Ag26 Ag6 Ag12 75.53(8) 2_666 2_666 ?
O11 Ag6 Ag10 120.4(4) . . ?
O11 Ag6 Ag12 157.6(4) . 2_666 ?
O11 Ag6 Ag26 89.9(4) . 2_666 ?
O11 Ag6 O7 116.0(6) . 2_666 ?
O17 Ag6 Ag10 126.9(4) 2_666 . ?
O17 Ag6 Ag12 100.4(4) 2_666 2_666 ?
O17 Ag6 Ag26 138.6(4) 2_666 2_666 ?
O17 Ag6 O11 79.3(6) 2_666 . ?
O17 Ag6 O7 75.6(6) 2_666 2_666 ?
O7 Ag6 Ag10 51.3(4) 2_666 . ?
O7 Ag6 Ag12 85.1(4) 2_666 2_666 ?
O7 Ag6 Ag26 142.7(4) 2_666 2_666 ?
C88 Ag6 Ag10 48.6(11) . . ?
C88 Ag6 Ag12 48.5(12) . 2_666 ?
C88 Ag6 Ag26 52.4(12) . 2_666 ?
C88 Ag6 O11 132.5(13) . . ?
C88 Ag6 O17 147.7(13) . 2_666 ?
C88 Ag6 O7 91.1(12) . 2_666 ?
Ag1 Ag10 Ag6 136.58(9) . . ?
O1 Ag10 Ag6 55.0(4) . . ?
O1 Ag10 Ag1 82.2(4) . . ?
O1 Ag10 O7 75.4(6) . 2_666 ?
O1 Ag10 C38 99.1(11) . . ?
O1 Ag10 C88 81.3(11) . . ?
O7 Ag10 Ag6 48.5(4) 2_666 . ?
O7 Ag10 Ag1 133.6(4) 2_666 . ?
C4 Ag10 Ag6 159.1(11) . . ?
C4 Ag10 Ag1 42.8(12) . . ?
C4 Ag10 O1 114.3(12) . . ?
C4 Ag10 O7 113.9(12) . 2_666 ?
C4 Ag10 C38 130.0(15) . . ?
C4 Ag10 C88 159.0(15) . . ?
C38 Ag10 Ag6 70.9(10) . . ?
C38 Ag10 Ag1 113.6(10) . . ?
C38 Ag10 O7 109.7(11) . 2_666 ?
C88 Ag10 Ag6 41.7(10) . . ?
C88 Ag10 Ag1 133.4(11) . . ?
C88 Ag10 O7 82.8(11) . 2_666 ?
C88 Ag10 C38 29.3(13) . . ?
Ag28 Ag14 Ag18 106.72(9) . 2_666 ?
O22 Ag14 Ag18 90.7(4) 2_666 2_666 ?
O22 Ag14 Ag28 146.4(4) 2_666 . ?
O22 Ag14 C89 85.1(10) 2_666 . ?
C35 Ag14 Ag18 146.5(11) . 2_666 ?
C35 Ag14 Ag28 46.2(12) . . ?
C35 Ag14 O22 105.2(12) . 2_666 ?
C35 Ag14 C89 136.0(15) . . ?
C35 Ag14 C58 158.2(16) . . ?
C89 Ag14 Ag18 73.5(9) . 2_666 ?
C89 Ag14 Ag28 127.1(9) . . ?
C58 Ag14 Ag18 47.7(11) . 2_666 ?
C58 Ag14 Ag28 125.3(11) . . ?
C58 Ag14 O22 87.7(12) . 2_666 ?
C58 Ag14 C89 25.8(13) . . ?
Ag6 Ag12 Ag23 124.27(9) 2_666 . ?
Ag8 Ag12 Ag6 85.34(8) . 2_666 ?
Ag8 Ag12 Ag23 59.78(8) . . ?
O14 Ag12 Ag6 89.6(4) . 2_666 ?
O14 Ag12 Ag8 145.5(4) . . ?
O14 Ag12 Ag23 96.6(4) . . ?
C34 Ag12 Ag6 135.8(11) . 2_666 ?
C34 Ag12 Ag8 50.8(11) . . ?
C34 Ag12 Ag23 42.6(13) . . ?
C34 Ag12 O14 128.6(13) . . ?
C34 Ag12 C88 138.2(17) . 2_666 ?
C88 Ag12 Ag6 46.6(11) 2_666 2_666 ?
C88 Ag12 Ag8 112.0(11) 2_666 . ?
C88 Ag12 Ag23 170.0(11) 2_666 . ?
C88 Ag12 O14 88.0(12) 2_666 . ?
O19 Ag13 Ag3 141.0(4) . 2_666 ?
O19 Ag13 O33 67.5(6) . . ?
O19 Ag13 C51 139.1(11) . . ?
O33 Ag13 Ag3 86.1(4) . 2_666 ?
O33 Ag13 C51 153.1(11) . . ?
C51 Ag13 Ag3 72.5(10) . 2_666 ?
C27 Ag13 Ag3 47.2(12) . 2_666 ?
C27 Ag13 O19 166.2(12) . . ?
C27 Ag13 O33 126.2(12) . . ?
C27 Ag13 C51 27.6(13) . . ?
Ag14 Ag28 Ag15 93.94(9) . . ?
Ag14 Ag28 Ag3 80.08(8) . . ?
Ag14 Ag28 Ag27 116.85(9) . . ?
Ag15 Ag28 Ag3 158.99(10) . . ?
Ag15 Ag28 Ag27 74.16(8) . . ?
Ag27 Ag28 Ag3 90.49(9) . . ?
C35 Ag28 Ag14 48.3(13) . . ?
C35 Ag28 Ag15 137.0(13) . . ?
C35 Ag28 Ag3 49.5(12) . . ?
C35 Ag28 Ag27 135.9(12) . . ?
C35 Ag28 C12 171.1(17) . . ?
C12 Ag28 Ag14 139.1(13) . . ?
C12 Ag28 Ag15 47.2(13) . . ?
C12 Ag28 Ag3 130.5(12) . . ?
C12 Ag28 Ag27 49.5(11) . . ?
Ag23 Ag9 Ag5 58.74(8) . . ?
O27 Ag9 Ag23 131.0(4) . . ?
O27 Ag9 Ag5 153.1(4) . . ?
O27 Ag9 O3 68.0(6) . . ?
O27 Ag9 C37 148.1(12) . . ?
O3 Ag9 Ag23 81.0(4) . . ?
O3 Ag9 Ag5 92.6(4) . . ?
C37 Ag9 Ag23 72.1(11) . . ?
C37 Ag9 Ag5 53.0(10) . . ?
C37 Ag9 O3 143.9(11) . . ?
C43 Ag9 Ag23 43.4(13) . . ?
C43 Ag9 Ag5 40.9(11) . . ?
C43 Ag9 O27 165.5(12) . . ?
C43 Ag9 O3 117.7(13) . . ?
C43 Ag9 C37 29.3(14) . . ?
Ag12 Ag8 Ag23 63.37(8) . . ?
O30 Ag8 Ag12 85.7(4) . . ?
O30 Ag8 Ag23 66.6(4) . . ?
O30 Ag8 Cl 82.4(4) . . ?
O21 Ag8 Ag12 158.4(6) . . ?
O21 Ag8 Ag23 109.7(6) . . ?
O21 Ag8 O30 111.0(7) . . ?
O21 Ag8 Cl 99.6(6) . . ?
C34 Ag8 Ag12 47.4(11) . . ?
C34 Ag8 Ag23 44.5(12) . . ?
C34 Ag8 O30 106.7(13) . . ?
C34 Ag8 O21 112.5(12) . . ?
C34 Ag8 Cl 139.6(11) . . ?
Cl Ag8 Ag12 96.00(16) . . ?
Cl Ag8 Ag23 143.07(17) . . ?
Ag7 Ag1 Ag10 67.91(7) . . ?
C4 Ag1 Ag7 45.6(12) . . ?
C4 Ag1 Ag10 44.8(11) . . ?
C4 Ag1 C32 157.6(16) . . ?
C4 Ag1 C60 130.3(15) . . ?
C32 Ag1 Ag7 146.0(11) . . ?
C32 Ag1 Ag10 143.8(11) . . ?
C32 Ag1 C60 27.4(14) . . ?
C60 Ag1 Ag7 141.0(10) . . ?
C60 Ag1 Ag10 143.2(9) . . ?
Ag28 Ag15 Ag25 98.21(8) . 2_666 ?
Cl Ag15 Ag28 81.25(16) . . ?
Cl Ag15 Ag25 71.26(16) . 2_666 ?
C12 Ag15 Ag28 44.0(11) . . ?
C12 Ag15 Ag25 140.2(11) . 2_666 ?
C12 Ag15 Cl 87.9(11) . . ?
C12 Ag15 C16 163.5(15) . 2_666 ?
C12 Ag15 C23 135.8(15) . 2_666 ?
C16 Ag15 Ag28 128.5(11) 2_666 . ?
C16 Ag15 Ag25 43.3(11) 2_666 2_666 ?
C16 Ag15 Cl 106.3(11) 2_666 . ?
C16 Ag15 C23 29.5(14) 2_666 2_666 ?
C23 Ag15 Ag28 122.7(10) 2_666 . ?
C23 Ag15 Ag25 69.0(10) 2_666 2_666 ?
C23 Ag15 Cl 135.8(11) 2_666 . ?
Ag25 Ag29 Ag5 128.87(9) 2_666 . ?
Ag25 Ag29 Ag21 96.39(10) 2_666 . ?
Ag5 Ag29 Ag21 69.54(9) . . ?
C46 Ag29 Ag25 139.0(11) . 2_666 ?
C46 Ag29 Ag5 46.1(11) . . ?
C46 Ag29 Ag21 42.8(11) . . ?
C16 Ag29 Ag25 48.3(11) 2_666 2_666 ?
C16 Ag29 Ag5 157.3(12) 2_666 . ?
C16 Ag29 Ag21 130.5(11) 2_666 . ?
C16 Ag29 C46 154.8(16) 2_666 . ?
Ag18 Ag25 Ag15 100.13(9) . 2_666 ?
Ag18 Ag25 Ag29 138.55(10) . 2_666 ?
Ag29 Ag25 Ag15 82.90(8) 2_666 2_666 ?
O20 Ag25 Ag18 77.5(4) 2_666 . ?
O20 Ag25 Ag15 139.1(4) 2_666 2_666 ?
O20 Ag25 Ag29 74.1(4) 2_666 2_666 ?
C58 Ag25 Ag18 49.5(11) 2_666 . ?
C58 Ag25 Ag15 113.4(12) 2_666 2_666 ?
C58 Ag25 Ag29 161.8(12) 2_666 2_666 ?
C58 Ag25 O20 96.1(12) 2_666 2_666 ?
C16 Ag25 Ag18 145.2(12) . . ?
C16 Ag25 Ag15 45.5(12) . 2_666 ?
C16 Ag25 Ag29 48.2(12) . 2_666 ?
C16 Ag25 O20 122.4(13) . 2_666 ?
C16 Ag25 C58 139.0(16) . 2_666 ?
Ag3 Ag20 Ag2 102.46(10) . . ?
O24 Ag20 Ag3 89.8(4) 2_666 . ?
O24 Ag20 Ag2 75.5(4) 2_666 . ?
C5 Ag20 Ag3 139.6(10) . . ?
C5 Ag20 Ag2 66.1(11) . . ?
C5 Ag20 O24 121.2(12) . 2_666 ?
C71 Ag20 Ag3 139.0(11) . . ?
C71 Ag20 Ag2 41.2(12) . . ?
C71 Ag20 O24 95.4(12) . 2_666 ?
C71 Ag20 C5 28.8(14) . . ?
C27 Ag20 Ag3 49.1(12) 2_666 . ?
C27 Ag20 Ag2 150.5(12) 2_666 . ?
C27 Ag20 O24 94.4(13) 2_666 2_666 ?
C27 Ag20 C5 138.8(17) 2_666 . ?
C27 Ag20 C71 167.2(18) 2_666 . ?
Ag12 Ag23 Ag5 130.31(9) . . ?
Ag9 Ag23 Ag12 90.11(8) . . ?
Ag9 Ag23 Ag5 65.82(8) . . ?
Ag8 Ag23 Ag12 56.85(7) . . ?
Ag8 Ag23 Ag9 123.70(9) . . ?
Ag8 Ag23 Ag5 100.11(10) . . ?
C34 Ag23 Ag12 44.0(12) . . ?
C34 Ag23 Ag9 132.3(12) . . ?
C34 Ag23 Ag8 49.2(12) . . ?
C34 Ag23 Ag5 148.7(12) . . ?
C43 Ag23 Ag12 137.3(12) . . ?
C43 Ag23 Ag9 47.4(12) . . ?
C43 Ag23 Ag8 144.7(12) . . ?
C43 Ag23 Ag5 44.8(12) . . ?
C43 Ag23 C34 166.0(16) . . ?
Ag6 Ag26 Ag27 115.64(10) 2_666 . ?
Ag6 Ag26 Ag2 129.84(10) 2_666 . ?
Ag27 Ag26 Ag2 63.90(9) . . ?
C88 Ag26 Ag6 49.1(11) 2_666 2_666 ?
C88 Ag26 Ag27 157.3(11) 2_666 . ?
C88 Ag26 Ag2 137.9(11) 2_666 . ?
C1 Ag26 Ag6 162.2(11) . 2_666 ?
C1 Ag26 Ag27 46.8(11) . . ?
C1 Ag26 Ag2 46.2(12) . . ?
C1 Ag26 C88 148.0(16) . 2_666 ?
Ag13 Ag3 Ag28 127.13(10) 2_666 . ?
Ag20 Ag3 Ag13 70.68(8) . 2_666 ?
Ag20 Ag3 Ag28 126.92(10) . . ?
C27 Ag3 Ag13 48.2(12) 2_666 2_666 ?
C27 Ag3 Ag28 173.2(11) 2_666 . ?
C27 Ag3 Ag20 48.8(11) 2_666 . ?
C27 Ag3 C83 114.1(15) 2_666 . ?
C27 Ag3 C35 139.0(15) 2_666 . ?
C27 Ag3 O13 111.5(13) 2_666 . ?
C83 Ag3 Ag13 89.6(9) . 2_666 ?
C83 Ag3 Ag28 68.7(10) . . ?
C83 Ag3 Ag20 159.7(9) . . ?
C35 Ag3 Ag13 101.0(11) . 2_666 ?
C35 Ag3 Ag28 42.4(11) . . ?
C35 Ag3 Ag20 158.5(11) . . ?
C35 Ag3 C83 27.6(13) . . ?
C35 Ag3 O13 109.4(12) . . ?
O13 Ag3 Ag13 130.2(5) . 2_666 ?
O13 Ag3 Ag28 67.2(6) . . ?
O13 Ag3 Ag20 66.6(6) . . ?
O13 Ag3 C83 133.2(11) . . ?
Ag28 Ag27 Ag2 119.24(10) . . ?
Ag26 Ag27 Ag28 130.70(10) . . ?
Ag26 Ag27 Ag2 60.11(9) . . ?
C1 Ag27 Ag28 163.1(11) . . ?
C1 Ag27 Ag26 44.7(12) . . ?
C1 Ag27 Ag2 44.1(12) . . ?
C1 Ag27 Cl 105.1(13) . . ?
C1 Ag27 C12 152.9(16) . . ?
C1 Ag27 C94 126.3(14) . . ?
C1 Ag27 O13 100.4(14) . . ?
Cl Ag27 Ag28 78.11(15) . . ?
Cl Ag27 Ag26 62.30(14) . . ?
Cl Ag27 Ag2 113.44(15) . . ?
C12 Ag27 Ag28 43.3(11) . . ?
C12 Ag27 Ag26 142.0(12) . . ?
C12 Ag27 Ag2 155.9(11) . . ?
C12 Ag27 Cl 82.0(12) . . ?
C12 Ag27 C94 26.7(13) . . ?
C12 Ag27 O13 93.0(13) . . ?
C94 Ag27 Ag28 69.1(9) . . ?
C94 Ag27 Ag26 137.4(10) . . ?
C94 Ag27 Ag2 152.0(10) . . ?
C94 Ag27 Cl 94.2(10) . . ?
O13 Ag27 Ag28 67.1(6) . . ?
O13 Ag27 Ag26 120.1(5) . . ?
O13 Ag27 Ag2 62.9(6) . . ?
O13 Ag27 Cl 132.5(6) . . ?
O13 Ag27 C94 102.1(11) . . ?
O23 As Ag19 106.4(6) . . ?
O23 As O25 98.0(8) . . ?
O23 As O6 99.0(8) . . ?
O25 As Ag19 144.5(6) . . ?
O6 As Ag19 103.5(6) . . ?
O6 As O25 97.5(8) . . ?
Ag29 Ag5 Ag9 126.44(9) . . ?
Ag29 Ag5 Ag23 98.09(11) . . ?
Ag23 Ag5 Ag9 55.44(7) . . ?
O9 Ag5 Ag9 54.8(4) . . ?
O9 Ag5 Ag29 84.6(4) . . ?
O9 Ag5 Ag23 91.2(4) . . ?
O9 Ag5 C61 124.5(11) . . ?
C43 Ag5 Ag9 41.2(11) . . ?
C43 Ag5 Ag29 139.3(13) . . ?
C43 Ag5 Ag23 41.3(13) . . ?
C43 Ag5 O9 95.8(12) . . ?
C43 Ag5 C46 168.2(16) . . ?
C43 Ag5 C61 138.9(15) . . ?
C46 Ag5 Ag9 149.9(11) . . ?
C46 Ag5 Ag29 44.7(12) . . ?
C46 Ag5 Ag23 140.8(12) . . ?
C46 Ag5 O9 95.7(12) . . ?
C46 Ag5 C61 29.3(13) . . ?
C61 Ag5 Ag9 170.1(11) . . ?
C61 Ag5 Ag29 61.1(10) . . ?
C61 Ag5 Ag23 132.9(10) . . ?
Ag2 Ag11 Ag4 156.79(12) 2_666 . ?
O5 Ag11 Ag2 94.6(4) . 2_666 ?
O5 Ag11 Ag4 62.4(4) . . ?
O5 Ag11 C47 110.5(11) . . ?
C47 Ag11 Ag2 126.3(10) . 2_666 ?
C47 Ag11 Ag4 69.5(10) . . ?
C65 Ag11 Ag2 146.8(11) . 2_666 ?
C65 Ag11 Ag4 42.5(11) . . ?
C65 Ag11 O5 86.5(12) . . ?
C65 Ag11 C47 28.3(13) . . ?
C71 Ag11 Ag2 45.4(13) 2_666 2_666 ?
C71 Ag11 Ag4 139.9(12) 2_666 . ?
C71 Ag11 O5 116.3(13) 2_666 . ?
C71 Ag11 C47 132.7(16) 2_666 . ?
C71 Ag11 C65 155.8(17) 2_666 . ?
Ag29 Ag21 Ag16 166.76(11) . . ?
O32 Ag21 Ag29 112.0(4) . . ?
O32 Ag21 Ag16 55.8(4) . . ?
O32 Ag21 C76 104.3(10) . . ?
C46 Ag21 Ag29 43.8(13) . . ?
C46 Ag21 Ag16 138.1(13) . . ?
C46 Ag21 O32 131.2(12) . . ?
C46 Ag21 C52 142.9(16) . . ?
C46 Ag21 C76 124.3(15) . . ?
C52 Ag21 Ag29 150.9(11) . . ?
C52 Ag21 Ag16 39.5(11) . . ?
C52 Ag21 O32 81.3(11) . . ?
C52 Ag21 C76 28.0(13) . . ?
C76 Ag21 Ag29 124.4(10) . . ?
C76 Ag21 Ag16 67.2(10) . . ?
Ag20 Ag2 Ag27 99.52(10) . . ?
Ag26 Ag2 Ag20 132.59(10) . . ?
Ag26 Ag2 Ag27 55.98(7) . . ?
Ag11 Ag2 Ag20 75.26(9) 2_666 . ?
Ag11 Ag2 Ag26 118.56(12) 2_666 . ?
Ag11 Ag2 Ag27 166.62(12) 2_666 . ?
C1 Ag2 Ag20 140.8(11) . . ?
C1 Ag2 Ag26 42.3(12) . . ?
C1 Ag2 Ag27 42.2(11) . . ?
C1 Ag2 Ag11 143.9(11) . 2_666 ?
C1 Ag2 C91 29.4(14) . . ?
C91 Ag2 Ag20 139.9(10) . . ?
C91 Ag2 Ag26 68.8(11) . . ?
C91 Ag2 Ag27 61.9(10) . . ?
C91 Ag2 Ag11 129.6(10) . 2_666 ?
C71 Ag2 Ag20 45.8(12) . . ?
C71 Ag2 Ag26 164.4(12) . . ?
C71 Ag2 Ag27 136.4(12) . . ?
C71 Ag2 Ag11 46.9(12) . 2_666 ?
C71 Ag2 C1 152.0(17) . . ?
C71 Ag2 C91 123.5(16) . . ?
Ag16 Ag17 Ag22 90.40(14) . . ?
O26 Ag17 Ag22 104.0(4) . . ?
O26 Ag17 Ag16 112.5(4) . . ?
C32 Ag17 Ag22 47.3(12) . . ?
C32 Ag17 Ag16 137.3(12) . . ?
C32 Ag17 O26 87.6(13) . . ?
C52 Ag17 Ag22 136.2(12) . . ?
C52 Ag17 Ag16 47.0(12) . . ?
C52 Ag17 O26 102.6(13) . . ?
C52 Ag17 C32 166.0(16) . . ?
Ag4 Ag22 Ag17 91.55(12) . . ?
C32 Ag22 Ag17 48.6(12) . . ?
C32 Ag22 Ag4 138.7(12) . . ?
C32 Ag22 C65 153.0(16) . . ?
C65 Ag22 Ag17 134.6(12) . . ?
C65 Ag22 Ag4 48.4(12) . . ?
Ag22 Ag4 Ag11 74.92(10) . . ?
Ag22 Ag4 Ag16 87.80(14) . . ?
Ag22 Ag4 Ag24 122.33(11) . . ?
Ag16 Ag4 Ag11 150.47(16) . . ?
Ag16 Ag4 Ag24 57.26(10) . . ?
Ag24 Ag4 Ag11 152.09(15) . . ?
C64 Ag4 Ag11 141.6(12) . . ?
C64 Ag4 Ag22 133.0(13) . . ?
C64 Ag4 Ag16 45.6(12) . . ?
C64 Ag4 Ag24 44.1(12) . . ?
C64 Ag4 C65 170.9(17) . . ?
C65 Ag4 Ag11 45.3(11) . . ?
C65 Ag4 Ag22 49.0(12) . . ?
C65 Ag4 Ag16 133.5(12) . . ?
C65 Ag4 Ag24 126.8(12) . . ?
Ag17 Ag16 Ag21 75.68(12) . . ?
Ag17 Ag16 Ag4 89.80(14) . . ?
Ag17 Ag16 Ag24 121.37(12) . . ?
Ag4 Ag16 Ag21 148.53(17) . . ?
Ag24 Ag16 Ag21 149.00(16) . . ?
Ag24 Ag16 Ag4 62.01(10) . . ?
C52 Ag16 Ag21 46.9(12) . . ?
C52 Ag16 Ag17 49.7(12) . . ?
C52 Ag16 Ag4 136.7(12) . . ?
C52 Ag16 Ag24 121.6(13) . . ?
C52 Ag16 C64 168.2(18) . . ?
C64 Ag16 Ag21 140.8(12) . . ?
C64 Ag16 Ag17 134.1(12) . . ?
C64 Ag16 Ag4 44.4(12) . . ?
C64 Ag16 Ag24 46.8(12) . . ?
Ag4 Ag24 Ag4 180.0 . 2_576 ?
Ag16 Ag24 Ag4 60.73(10) . . ?
Ag16 Ag24 Ag4 119.27(10) . 2_576 ?
Ag16 Ag24 Ag4 60.73(10) 2_576 2_576 ?
Ag16 Ag24 Ag4 119.27(10) 2_576 . ?
Ag16 Ag24 Ag16 180.00(11) 2_576 . ?
C48 Ag24 Ag4 113.4(10) . 2_576 ?
C48 Ag24 Ag4 66.6(10) 2_576 2_576 ?
C48 Ag24 Ag4 113.4(10) 2_576 . ?
C48 Ag24 Ag4 66.6(10) . . ?
C48 Ag24 Ag16 69.5(11) . . ?
C48 Ag24 Ag16 69.5(11) 2_576 2_576 ?
C48 Ag24 Ag16 110.5(11) . 2_576 ?
C48 Ag24 Ag16 110.5(11) 2_576 . ?
C48 Ag24 C48 180(2) . 2_576 ?
C64 Ag24 Ag4 136.3(12) 2_576 . ?
C64 Ag24 Ag4 43.7(12) 2_576 2_576 ?
C64 Ag24 Ag4 43.7(12) . . ?
C64 Ag24 Ag4 136.3(12) . 2_576 ?
C64 Ag24 Ag16 132.4(12) 2_576 . ?
C64 Ag24 Ag16 47.6(12) . . ?
C64 Ag24 Ag16 47.6(12) 2_576 2_576 ?
C64 Ag24 Ag16 132.4(12) . 2_576 ?
C64 Ag24 C48 151.5(15) . 2_576 ?
C64 Ag24 C48 28.5(15) 2_576 2_576 ?
C64 Ag24 C48 151.5(15) 2_576 . ?
C64 Ag24 C48 28.5(15) . . ?
C64 Ag24 C64 180.0 2_576 . ?
W7 O37 W2 117.8(8) . . ?
W4 O8 W1 151.7(10) . . ?
W8 O11 Ag18 124.4(9) . . ?
W8 O11 Ag6 125.8(8) . . ?
Ag18 O11 Ag6 96.6(6) . . ?
W4 O12 W6 151.2(9) . . ?
W5 O23 W8 91.5(6) . . ?
W5 O23 W1 92.0(6) . . ?
W8 O23 W1 92.3(6) . . ?
As O23 W5 119.1(9) . . ?
As O23 W8 118.3(8) . . ?
As O23 W1 133.5(8) . . ?
W7 O14 Ag12 113.4(8) . . ?
W9 O17 Ag18 123.4(8) . 2_666 ?
W9 O17 Ag6 124.8(8) . 2_666 ?
Ag6 O17 Ag18 96.4(6) 2_666 2_666 ?
W4 O19 W2 122.2(9) . . ?
W4 O19 Ag13 105.5(7) . . ?
W2 O19 Ag13 101.2(6) . . ?
W9 O20 W3 117.1(8) . . ?
W9 O20 Ag25 107.0(7) . 2_666 ?
W3 O20 Ag25 124.7(8) . 2_666 ?
W2 O22 Ag14 110.1(8) . 2_666 ?
W5 O1 Ag19 141.8(9) . . ?
W5 O1 Ag10 118.2(8) . . ?
Ag10 O1 Ag19 93.6(6) . . ?
W7 O25 W4 93.3(6) . . ?
W7 O25 W2 89.9(6) . . ?
W2 O25 W4 93.0(6) . . ?
As O25 W7 117.8(9) . . ?
As O25 W4 134.1(9) . . ?
As O25 W2 118.0(8) . . ?
W3 O26 Ag17 108.8(8) . . ?
W7 O27 Ag9 100.2(7) . . ?
W4 O27 W7 123.4(8) . . ?
W4 O27 Ag9 107.3(7) . . ?
W3 O29 Ag19 142.7(9) . . ?
W3 O29 Ag7 116.0(8) . . ?
Ag19 O29 Ag7 97.4(6) . . ?
W9 O30 Ag8 139.1(9) . . ?
W5 O31 W3 145.9(10) . . ?
W3 O32 Ag21 111.8(7) . . ?
W6 O32 W3 121.9(8) . . ?
W6 O32 Ag21 104.1(7) . . ?
W1 O4 W6 151.0(10) . . ?
W9 O9 Ag5 112.5(7) . . ?
W6 O9 W9 121.4(8) . . ?
W6 O9 Ag5 125.3(8) . . ?
W7 O7 Ag19 147.6(9) . 2_666 ?
W7 O7 Ag6 119.9(8) . 2_666 ?
W7 O7 Ag10 103.7(7) . 2_666 ?
Ag19 O7 Ag6 90.3(6) 2_666 2_666 ?
Ag19 O7 Ag10 92.3(5) 2_666 2_666 ?
Ag6 O7 Ag10 80.2(5) 2_666 2_666 ?
W9 O3 W7 146.9(9) . . ?
W9 O3 Ag9 112.9(7) . . ?
W7 O3 Ag9 98.0(7) . . ?
W8 O24 Ag20 118.9(7) . 2_666 ?
W1 O24 W8 124.0(9) . . ?
W1 O24 Ag20 116.0(8) . 2_666 ?
W9 O6 W3 92.7(6) . . ?
W9 O6 W6 92.7(6) . . ?
W3 O6 W6 92.4(6) . . ?
As O6 W9 119.6(8) . . ?
As O6 W3 117.5(8) . . ?
As O6 W6 132.5(9) . . ?
W2 O15 Ag18 121.1(8) . . ?
W2 O15 Ag19 147.3(8) . 2_666 ?
Ag19 O15 Ag18 90.0(6) 2_666 . ?
W8 O10 W5 117.6(8) . . ?
W8 O33 W2 146.2(10) . . ?
W8 O33 Ag13 113.1(8) . . ?
W2 O33 Ag13 98.7(7) . . ?
W5 O5 Ag11 115.7(7) . . ?
W1 O5 W5 123.2(9) . . ?
W1 O5 Ag11 108.3(8) . . ?
N3 O21 Ag8 104.1(18) . . ?
O39 N3 O21 119(2) . . ?
O39 N3 O2 123(3) . . ?
O21 N3 O2 118(3) . . ?
Ag7 C4 Ag10 103.9(17) . . ?
Ag1 C4 Ag7 90.4(16) . . ?
Ag1 C4 Ag10 92.4(17) . . ?
C36 C4 Ag7 115(4) . . ?
C36 C4 Ag10 111(4) . . ?
C36 C4 Ag1 139(4) . . ?
C34 C29 C62 176(5) . . ?
Ag17 C32 Ag1 107.1(18) . . ?
Ag22 C32 Ag1 104.2(18) . . ?
Ag22 C32 Ag17 84.1(16) . . ?
C60 C32 Ag1 93(4) . . ?
C60 C32 Ag17 126(4) . . ?
C60 C32 Ag22 139(4) . . ?
Ag12 C34 Ag8 81.8(15) . . ?
Ag23 C34 Ag12 93.3(18) . . ?
Ag23 C34 Ag8 86.3(16) . . ?
C29 C34 Ag12 127(4) . . ?
C29 C34 Ag8 112(4) . . ?
C29 C34 Ag23 136(4) . . ?
C4 C36 C84 178(5) . . ?
C40 C37 Ag9 119(3) . . ?
C43 C37 Ag9 65(3) . . ?
C43 C37 C40 172(5) . . ?
C45 C38 Ag10 119(3) . . ?
C88 C38 Ag10 72(3) . . ?
C88 C38 C45 168(4) . . ?
C37 C40 C78 113(4) . . ?
C66 C40 C37 111(4) . . ?
C66 C40 C78 103(4) . . ?
C66 C40 C75 108(4) . . ?
C75 C40 C37 113(4) . . ?
C75 C40 C78 108(4) . . ?
Ag23 C43 Ag9 89.2(17) . . ?
Ag23 C43 Ag5 93.9(18) . . ?
Ag5 C43 Ag9 97.9(16) . . ?
C37 C43 Ag9 86(3) . . ?
C37 C43 Ag23 165(4) . . ?
C37 C43 Ag5 101(3) . . ?
C38 C45 C95 107(4) . . ?
C38 C45 C6 104(3) . . ?
C59 C45 C38 111(4) . . ?
C59 C45 C95 109(4) . . ?
C59 C45 C6 108(4) . . ?
C95 C45 C6 117(4) . . ?
Ag29 C46 Ag5 89.2(16) . . ?
Ag21 C46 Ag29 93.5(17) . . ?
Ag21 C46 Ag5 109.1(18) . . ?
C61 C46 Ag29 113(4) . . ?
C61 C46 Ag5 89(3) . . ?
C61 C46 Ag21 148(4) . . ?
C65 C47 Ag11 63(3) . . ?
C65 C47 C77 170(5) . . ?
C77 C47 Ag11 126(3) . . ?
C54 C48 Ag24 133(3) . . ?
C64 C48 Ag24 56(3) . . ?
C64 C48 C54 171(5) . . ?
H50A C50 H50B 109.5 . . ?
H50A C50 H50C 109.5 . . ?
H50B C50 H50C 109.5 . . ?
C62 C50 H50A 109.5 . . ?
C62 C50 H50B 109.5 . . ?
C62 C50 H50C 109.5 . . ?
Ag17 C52 Ag21 110.6(19) . . ?
Ag16 C52 Ag21 93.6(16) . . ?
Ag16 C52 Ag17 83.2(15) . . ?
C76 C52 Ag21 85(3) . . ?
C76 C52 Ag17 107(3) . . ?
C76 C52 Ag16 170(4) . . ?
C48 C54 C56 108(4) . . ?
C48 C54 C92 108(3) . . ?
C56 C54 C92 102(3) . . ?
C85 C54 C48 112(4) . . ?
C85 C54 C56 110(4) . . ?
C85 C54 C92 117(4) . . ?
C54 C56 H56A 109.5 . . ?
C54 C56 H56B 109.5 . . ?
C54 C56 H56C 109.5 . . ?
H56A C56 H56B 109.5 . . ?
H56A C56 H56C 109.5 . . ?
H56B C56 H56C 109.5 . . ?
C45 C59 H59A 109.5 . . ?
C45 C59 H59B 109.5 . . ?
C45 C59 H59C 109.5 . . ?
H59A C59 H59B 109.5 . . ?
H59A C59 H59C 109.5 . . ?
H59B C59 H59C 109.5 . . ?
C32 C60 Ag1 60(3) . . ?
C32 C60 C63 177(5) . . ?
C63 C60 Ag1 122(3) . . ?
C46 C61 Ag5 62(3) . . ?
C46 C61 C26 174(4) . . ?
C26 C61 Ag5 124(3) . . ?
C29 C62 C50 104(3) . . ?
C74 C62 C29 112(4) . . ?
C74 C62 C50 106(3) . . ?
C74 C62 C96 116(3) . . ?
C96 C62 C29 108(4) . . ?
C96 C62 C50 111(4) . . ?
C60 C63 C68 107(4) . . ?
C60 C63 C70 109(4) . . ?
C60 C63 C82 114(4) . . ?
C68 C63 C70 110(3) . . ?
C82 C63 C68 112(4) . . ?
C82 C63 C70 105(4) . . ?
Ag4 C64 Ag16 90.0(17) . . ?
Ag4 C64 Ag24 92.3(17) . . ?
Ag24 C64 Ag16 85.6(15) . . ?
C48 C64 Ag4 136(4) . . ?
C48 C64 Ag16 134(4) . . ?
C48 C64 Ag24 96(3) . . ?
Ag22 C65 Ag11 112(2) . . ?
Ag4 C65 Ag11 92.3(16) . . ?
Ag4 C65 Ag22 82.6(16) . . ?
C47 C65 Ag11 88(3) . . ?
C47 C65 Ag22 116(4) . . ?
C47 C65 Ag4 159(4) . . ?
C40 C66 H66A 109.5 . . ?
C40 C66 H66B 109.5 . . ?
C40 C66 H66C 109.5 . . ?
H66A C66 H66B 109.5 . . ?
H66A C66 H66C 109.5 . . ?
H66B C66 H66C 109.5 . . ?
C63 C68 H68A 109.5 . . ?
C63 C68 H68B 109.5 . . ?
C63 C68 H68C 109.5 . . ?
H68A C68 H68B 109.5 . . ?
H68A C68 H68C 109.5 . . ?
H68B C68 H68C 109.5 . . ?
C63 C70 H70A 109.5 . . ?
C63 C70 H70B 109.5 . . ?
C63 C70 H70C 109.5 . . ?
H70A C70 H70B 109.5 . . ?
H70A C70 H70C 109.5 . . ?
H70B C70 H70C 109.5 . . ?
H72A C72 H72B 109.5 . . ?
H72A C72 H72C 109.5 . . ?
H72B C72 H72C 109.5 . . ?
C77 C72 H72A 109.5 . . ?
C77 C72 H72B 109.5 . . ?
C77 C72 H72C 109.5 . . ?
C62 C74 H74A 109.5 . . ?
C62 C74 H74B 109.5 . . ?
C62 C74 H74C 109.5 . . ?
H74A C74 H74B 109.5 . . ?
H74A C74 H74C 109.5 . . ?
H74B C74 H74C 109.5 . . ?
C52 C76 Ag21 68(3) . . ?
C52 C76 C79 168(5) . . ?
C79 C76 Ag21 117(3) . . ?
C47 C77 C72 108(3) . . ?
C47 C77 C80 106(3) . . ?
C72 C77 C80 113(3) . . ?
C81 C77 C47 105(4) . . ?
C81 C77 C72 115(3) . . ?
C81 C77 C80 109(3) . . ?
C40 C78 H78A 109.5 . . ?
C40 C78 H78B 109.5 . . ?
C40 C78 H78C 109.5 . . ?
H78A C78 H78B 109.5 . . ?
H78A C78 H78C 109.5 . . ?
H78B C78 H78C 109.5 . . ?
C77 C80 H80A 109.5 . . ?
C77 C80 H80B 109.5 . . ?
C77 C80 H80C 109.5 . . ?
H80A C80 H80B 109.5 . . ?
H80A C80 H80C 109.5 . . ?
H80B C80 H80C 109.5 . . ?
C63 C82 H82A 109.5 . . ?
C63 C82 H82B 109.5 . . ?
C63 C82 H82C 109.5 . . ?
H82A C82 H82B 109.5 . . ?
H82A C82 H82C 109.5 . . ?
H82B C82 H82C 109.5 . . ?
C54 C85 H85A 109.5 . . ?
C54 C85 H85B 109.5 . . ?
C54 C85 H85C 109.5 . . ?
H85A C85 H85B 109.5 . . ?
H85A C85 H85C 109.5 . . ?
H85B C85 H85C 109.5 . . ?
H86A C86 H86B 109.5 . . ?
H86A C86 H86C 109.5 . . ?
H86B C86 H86C 109.5 . . ?
C79 C86 H86A 109.5 . . ?
C79 C86 H86B 109.5 . . ?
C79 C86 H86C 109.5 . . ?
Ag6 C88 Ag10 89.7(15) . . ?
Ag6 C88 Ag12 84.9(16) . 2_666 ?
Ag6 C88 Ag26 78.6(14) . 2_666 ?
Ag12 C88 Ag10 114.1(19) 2_666 . ?
Ag12 C88 Ag26 103.8(17) 2_666 2_666 ?
Ag26 C88 Ag10 139(2) 2_666 . ?
C38 C88 Ag6 166(4) . . ?
C38 C88 Ag10 78(3) . . ?
C38 C88 Ag12 107(3) . 2_666 ?
C38 C88 Ag26 106(4) . 2_666 ?
Ag26 C1 Ag27 88.5(17) . . ?
Ag26 C1 Ag2 91.6(16) . . ?
Ag27 C1 Ag2 93.8(16) . . ?
C91 C1 Ag26 149(4) . . ?
C91 C1 Ag27 122(3) . . ?
C91 C1 Ag2 88(3) . . ?
C36 C84 C93 110(4) . . ?
C36 C84 C2 107(4) . . ?
C36 C84 C97 111(4) . . ?
C93 C84 C2 107(4) . . ?
C93 C84 C97 111(4) . . ?
C97 C84 C2 110(4) . . ?
C67 C90 C91 110(4) . . ?
C67 C90 C15 106(4) . . ?
C15 C90 C91 108(4) . . ?
C14 C90 C91 118(4) . . ?
C14 C90 C67 114(4) . . ?
C14 C90 C15 100(4) . . ?
C1 C91 Ag2 62(3) . . ?
C1 C91 C90 172(5) . . ?
C90 C91 Ag2 124(3) . . ?
C84 C93 H93A 109.5 . . ?
C84 C93 H93B 109.5 . . ?
C84 C93 H93C 109.5 . . ?
H93A C93 H93B 109.5 . . ?
H93A C93 H93C 109.5 . . ?
H93B C93 H93C 109.5 . . ?
C28 C5 Ag20 117(2) . . ?
C71 C5 Ag20 70(3) . . ?
C71 C5 C28 174(5) . . ?
C45 C95 H95A 109.5 . . ?
C45 C95 H95B 109.5 . . ?
C45 C95 H95C 109.5 . . ?
H95A C95 H95B 109.5 . . ?
H95A C95 H95C 109.5 . . ?
H95B C95 H95C 109.5 . . ?
C84 C2 H2A 109.5 . . ?
C84 C2 H2B 109.5 . . ?
C84 C2 H2C 109.5 . . ?
H2A C2 H2B 109.5 . . ?
H2A C2 H2C 109.5 . . ?
H2B C2 H2C 109.5 . . ?
C62 C96 H96A 109.5 . . ?
C62 C96 H96B 109.5 . . ?
C62 C96 H96C 109.5 . . ?
H96A C96 H96B 109.5 . . ?
H96A C96 H96C 109.5 . . ?
H96B C96 H96C 109.5 . . ?
C45 C6 H6A 109.5 . . ?
C45 C6 H6B 109.5 . . ?
C45 C6 H6C 109.5 . . ?
H6A C6 H6B 109.5 . . ?
H6A C6 H6C 109.5 . . ?
H6B C6 H6C 109.5 . . ?
C84 C97 H97A 109.5 . . ?
C84 C97 H97B 109.5 . . ?
C84 C97 H97C 109.5 . . ?
H97A C97 H97B 109.5 . . ?
H97A C97 H97C 109.5 . . ?
H97B C97 H97C 109.5 . . ?
C24 C28 C5 104(3) . . ?
C24 C28 C33 114(3) . . ?
C24 C28 C73 109(3) . . ?
C33 C28 C5 103(3) . . ?
C33 C28 C73 111.8(19) . . ?
C73 C28 C5 114(3) . . ?
C61 C26 C21 107(3) . . ?
C61 C26 C69 111(3) . . ?
C61 C26 C49 106(3) . . ?
C21 C26 C69 95(3) . . ?
C21 C26 C49 129(4) . . ?
C69 C26 C49 107(3) . . ?
C28 C24 H24A 109.5 . . ?
C28 C24 H24B 109.5 . . ?
C28 C24 H24C 109.5 . . ?
H24A C24 H24B 109.5 . . ?
H24A C24 H24C 109.5 . . ?
H24B C24 H24C 109.5 . . ?
C90 C67 H67A 109.5 . . ?
C90 C67 H67B 109.5 . . ?
C90 C67 H67C 109.5 . . ?
H67A C67 H67B 109.5 . . ?
H67A C67 H67C 109.5 . . ?
H67B C67 H67C 109.5 . . ?
C26 C21 H21A 109.5 . . ?
C26 C21 H21B 109.5 . . ?
C26 C21 H21C 109.5 . . ?
H21A C21 H21B 109.5 . . ?
H21A C21 H21C 109.5 . . ?
H21B C21 H21C 109.5 . . ?
C26 C69 H69A 109.5 . . ?
C26 C69 H69B 109.5 . . ?
C26 C69 H69C 109.5 . . ?
H69A C69 H69B 109.5 . . ?
H69A C69 H69C 109.5 . . ?
H69B C69 H69C 109.5 . . ?
C26 C49 H49A 109.5 . . ?
C26 C49 H49B 109.5 . . ?
C26 C49 H49C 109.5 . . ?
H49A C49 H49B 109.5 . . ?
H49A C49 H49C 109.5 . . ?
H49B C49 H49C 109.5 . . ?
Ag11 C71 Ag20 115.3(19) 2_666 . ?
Ag2 C71 Ag20 93.1(17) . . ?
Ag2 C71 Ag11 87.7(18) . 2_666 ?
C5 C71 Ag20 81(3) . . ?
C5 C71 Ag11 127(4) . 2_666 ?
C5 C71 Ag2 143(4) . . ?
C28 C33 H33A 109.5 . . ?
C28 C33 H33B 109.5 . . ?
C28 C33 H33C 109.5 . . ?
H33A C33 H33B 109.5 . . ?
H33A C33 H33C 109.5 . . ?
H33B C33 H33C 109.5 . . ?
C28 C73 H73A 109.5 . . ?
C28 C73 H73B 109.5 . . ?
C28 C73 H73C 109.5 . . ?
H73A C73 H73B 109.5 . . ?
H73A C73 H73C 109.5 . . ?
H73B C73 H73C 109.5 . . ?
C53 C51 Ag13 119(3) . . ?
C27 C51 Ag13 63(3) . . ?
C27 C51 C53 178(5) . . ?
C40 C75 H75A 109.5 . . ?
C40 C75 H75B 109.5 . . ?
C40 C75 H75C 109.5 . . ?
H75A C75 H75B 109.5 . . ?
H75A C75 H75C 109.5 . . ?
H75B C75 H75C 109.5 . . ?
H39A C39 H39B 109.5 . . ?
H39A C39 H39C 109.5 . . ?
H39B C39 H39C 109.5 . . ?
C53 C39 H39A 109.5 . . ?
C53 C39 H39B 109.5 . . ?
C53 C39 H39C 109.5 . . ?
H9A C9 H9B 109.5 . . ?
H9A C9 H9C 109.5 . . ?
H9B C9 H9C 109.5 . . ?
C53 C9 H9A 109.5 . . ?
C53 C9 H9B 109.5 . . ?
C53 C9 H9C 109.5 . . ?
C51 C53 C39 109(4) . . ?
C9 C53 C51 107(3) . . ?
C9 C53 C39 102(3) . . ?
C10 C53 C51 107(4) . . ?
C10 C53 C39 112(4) . . ?
C10 C53 C9 120(4) . . ?
C53 C10 H10A 109.5 . . ?
C53 C10 H10B 109.5 . . ?
C53 C10 H10C 109.5 . . ?
H10A C10 H10B 109.5 . . ?
H10A C10 H10C 109.5 . . ?
H10B C10 H10C 109.5 . . ?
Ag20 C27 Ag13 100.2(18) 2_666 . ?
Ag20 C27 Ag3 82.1(15) 2_666 2_666 ?
Ag3 C27 Ag13 84.6(17) 2_666 . ?
C51 C27 Ag13 90(3) . . ?
C51 C27 Ag20 126(4) . 2_666 ?
C51 C27 Ag3 152(4) . 2_666 ?
C76 C79 C42 107(3) . . ?
C86 C79 C76 108(3) . . ?
C86 C79 C55 118(3) . . ?
C86 C79 C42 116(3) . . ?
C55 C79 C76 107(3) . . ?
C55 C79 C42 101(3) . . ?
C79 C55 H55A 109.5 . . ?
C79 C55 H55B 109.5 . . ?
C79 C55 H55C 109.5 . . ?
H55A C55 H55B 109.5 . . ?
H55A C55 H55C 109.5 . . ?
H55B C55 H55C 109.5 . . ?
C77 C81 H81A 109.5 . . ?
C77 C81 H81B 109.5 . . ?
C77 C81 H81C 109.5 . . ?
H81A C81 H81B 109.5 . . ?
H81A C81 H81C 109.5 . . ?
H81B C81 H81C 109.5 . . ?
Ag8 Cl Ag15 84.32(19) . . ?
Ag8 Cl Ag27 107.5(2) . . ?
Ag15 Cl Ag27 81.92(18) . . ?
C79 C42 H42A 109.5 . . ?
C79 C42 H42B 109.5 . . ?
C79 C42 H42C 109.5 . . ?
H42A C42 H42B 109.5 . . ?
H42A C42 H42C 109.5 . . ?
H42B C42 H42C 109.5 . . ?
C57 C83 Ag3 122(3) . . ?
C35 C83 Ag3 64(3) . . ?
C35 C83 C57 175(5) . . ?
C83 C57 C3 107(4) . . ?
C83 C57 C87 112(4) . . ?
C83 C57 C7 107(4) . . ?
C87 C57 C3 106(4) . . ?
C87 C57 C7 115(4) . . ?
C7 C57 C3 110(4) . . ?
C57 C3 H3A 109.5 . . ?
C57 C3 H3B 109.5 . . ?
C57 C3 H3C 109.5 . . ?
H3A C3 H3B 109.5 . . ?
H3A C3 H3C 109.5 . . ?
H3B C3 H3C 109.5 . . ?
Ag14 C35 Ag3 116.9(18) . . ?
Ag28 C35 Ag14 85.4(17) . . ?
Ag28 C35 Ag3 88.0(16) . . ?
C83 C35 Ag14 115(4) . . ?
C83 C35 Ag28 158(4) . . ?
C83 C35 Ag3 89(3) . . ?
C57 C87 H87A 109.5 . . ?
C57 C87 H87B 109.5 . . ?
C57 C87 H87C 109.5 . . ?
H87A C87 H87B 109.5 . . ?
H87A C87 H87C 109.5 . . ?
H87B C87 H87C 109.5 . . ?
C57 C7 H7A 109.5 . . ?
C57 C7 H7B 109.5 . . ?
C57 C7 H7C 109.5 . . ?
H7A C7 H7B 109.5 . . ?
H7A C7 H7C 109.5 . . ?
H7B C7 H7C 109.5 . . ?
Ag7 C89 Ag14 95.9(14) . . ?
C44 C89 Ag7 114(2) . . ?
C44 C89 Ag14 122(3) . . ?
C58 C89 Ag7 68(3) . . ?
C58 C89 Ag14 57(3) . . ?
C58 C89 C44 178(5) . . ?
C11 C44 C89 103(3) . . ?
C11 C44 C13 120(3) . . ?
C11 C44 C30 110.4(18) . . ?
C13 C44 C89 106(3) . . ?
C13 C44 C30 108.2(17) . . ?
C30 C44 C89 108(3) . . ?
Ag18 C58 Ag7 92.2(15) 2_666 . ?
Ag18 C58 Ag14 82.9(16) 2_666 . ?
Ag18 C58 Ag25 77.9(14) 2_666 2_666 ?
Ag14 C58 Ag7 113.7(18) . . ?
Ag14 C58 Ag25 108.8(18) . 2_666 ?
Ag25 C58 Ag7 135(2) 2_666 . ?
C89 C58 Ag18 176(4) . 2_666 ?
C89 C58 Ag7 84(3) . . ?
C89 C58 Ag14 97(4) . . ?
C89 C58 Ag25 105(4) . 2_666 ?
C44 C11 H11A 109.5 . . ?
C44 C11 H11B 109.5 . . ?
C44 C11 H11C 109.5 . . ?
H11A C11 H11B 109.5 . . ?
H11A C11 H11C 109.5 . . ?
H11B C11 H11C 109.5 . . ?
C44 C13 H13A 109.5 . . ?
C44 C13 H13B 109.5 . . ?
C44 C13 H13C 109.5 . . ?
H13A C13 H13B 109.5 . . ?
H13A C13 H13C 109.5 . . ?
H13B C13 H13C 109.5 . . ?
C44 C30 H30A 109.5 . . ?
C44 C30 H30B 109.5 . . ?
C44 C30 H30C 109.5 . . ?
H30A C30 H30B 109.5 . . ?
H30A C30 H30C 109.5 . . ?
H30B C30 H30C 109.5 . . ?
C90 C15 H15A 109.5 . . ?
C90 C15 H15B 109.5 . . ?
C90 C15 H15C 109.5 . . ?
H15A C15 H15B 109.5 . . ?
H15A C15 H15C 109.5 . . ?
H15B C15 H15C 109.5 . . ?
C90 C14 H14A 109.5 . . ?
C90 C14 H14B 109.5 . . ?
C90 C14 H14C 109.5 . . ?
H14A C14 H14B 109.5 . . ?
H14A C14 H14C 109.5 . . ?
H14B C14 H14C 109.5 . . ?
C54 C92 H92A 109.5 . . ?
C54 C92 H92B 109.5 . . ?
C54 C92 H92C 109.5 . . ?
H92A C92 H92B 109.5 . . ?
H92A C92 H92C 109.5 . . ?
H92B C92 H92C 109.5 . . ?
Ag28 C12 Ag15 88.8(17) . . ?
Ag28 C12 Ag27 87.2(15) . . ?
Ag15 C12 Ag27 107.5(18) . . ?
C94 C12 Ag28 163(4) . . ?
C94 C12 Ag15 108(4) . . ?
C94 C12 Ag27 93(3) . . ?
C12 C94 Ag27 60(3) . . ?
C12 C94 C18 175(5) . . ?
C18 C94 Ag27 124(3) . . ?
Ag3 O13 Ag27 118.4(11) . . ?
N1 O13 Ag3 99.4(18) . . ?
N1 O13 Ag27 121.1(18) . . ?
O40 N1 O13 119(3) . . ?
O35 N1 O13 122(3) . . ?
O35 N1 O40 119(3) . . ?
Ag29 C16 Ag15 130(2) 2_666 2_666 ?
Ag29 C16 Ag25 83.5(16) 2_666 . ?
Ag25 C16 Ag15 91.1(17) . 2_666 ?
C23 C16 Ag15 86(3) . 2_666 ?
C23 C16 Ag29 124(4) . 2_666 ?
C23 C16 Ag25 144(4) . . ?
C94 C18 C8 109(3) . . ?
C94 C18 C22 108(3) . . ?
C94 C18 C19 110(3) . . ?
C22 C18 C8 109(3) . . ?
C19 C18 C8 111(3) . . ?
C19 C18 C22 110(3) . . ?
C18 C8 H8A 109.5 . . ?
C18 C8 H8B 109.5 . . ?
C18 C8 H8C 109.5 . . ?
H8A C8 H8B 109.5 . . ?
H8A C8 H8C 109.5 . . ?
H8B C8 H8C 109.5 . . ?
C18 C22 H22A 109.5 . . ?
C18 C22 H22B 109.5 . . ?
C18 C22 H22C 109.5 . . ?
H22A C22 H22B 109.5 . . ?
H22A C22 H22C 109.5 . . ?
H22B C22 H22C 109.5 . . ?
C18 C19 H19A 109.5 . . ?
C18 C19 H19B 109.5 . . ?
C18 C19 H19C 109.5 . . ?
H19A C19 H19B 109.5 . . ?
H19A C19 H19C 109.5 . . ?
H19B C19 H19C 109.5 . . ?
C16 C23 Ag15 64(3) . 2_666 ?
C16 C23 C17 172(5) . . ?
C17 C23 Ag15 121(3) . 2_666 ?
C23 C17 C20 112(3) . . ?
C23 C17 C25 111(3) . . ?
C20 C17 C25 100(3) . . ?
C41 C17 C23 105(3) . . ?
C41 C17 C20 117(3) . . ?
C41 C17 C25 112(2) . . ?
C17 C20 H20A 109.5 . . ?
C17 C20 H20B 109.5 . . ?
C17 C20 H20C 109.5 . . ?
H20A C20 H20B 109.5 . . ?
H20A C20 H20C 109.5 . . ?
H20B C20 H20C 109.5 . . ?
C17 C25 H25A 109.5 . . ?
C17 C25 H25B 109.5 . . ?
C17 C25 H25C 109.5 . . ?
H25A C25 H25B 109.5 . . ?
H25A C25 H25C 109.5 . . ?
H25B C25 H25C 109.5 . . ?
C17 C41 H41A 109.5 . . ?
C17 C41 H41B 109.5 . . ?
C17 C41 H41C 109.5 . . ?
H41A C41 H41B 109.5 . . ?
H41A C41 H41C 109.5 . . ?
H41B C41 H41C 109.5 . . ?

loop_
_geom_bond_atom_site_label_1
_geom_bond_atom_site_label_2
_geom_bond_distance
_geom_bond_site_symmetry_2
_geom_bond_publ_flag
W9 O17 1.795(17) . ?
W9 O20 1.944(17) . ?
W9 O30 1.747(16) . ?
W9 O9 2.052(17) . ?
W9 O3 1.911(17) . ?
W9 O6 2.292(17) . ?
W3 O20 1.972(17) . ?
W3 O26 1.757(17) . ?
W3 O29 1.771(17) . ?
W3 O31 1.930(17) . ?
W3 O32 2.046(17) . ?
W3 O6 2.327(17) . ?
W5 O23 2.328(17) . ?
W5 O1 1.754(18) . ?
W5 O31 1.915(16) . ?
W5 O10 1.974(16) . ?
W5 O36 1.752(17) . ?
W5 O5 2.039(17) . ?
W7 O37 1.906(16) . ?
W7 O14 1.747(17) . ?
W7 O25 2.321(17) . ?
W7 O27 2.068(17) . ?
W7 O7 1.795(17) . ?
W7 O3 1.963(16) . ?
W8 O11 1.791(18) . ?
W8 O23 2.346(16) . ?
W8 O24 2.046(17) . ?
W8 O10 1.939(17) . ?
W8 O34 1.713(16) . ?
W8 O33 1.883(17) . ?
W4 O8 1.897(17) . ?
W4 O12 1.911(16) . ?
W4 O19 1.879(16) . ?
W4 O25 2.454(17) . ?
W4 O27 1.876(17) . ?
W4 O38 1.735(17) . ?
W2 O37 1.926(17) . ?
W2 O19 2.077(17) . ?
W2 O22 1.734(16) . ?
W2 O25 2.322(16) . ?
W2 O15 1.770(17) . ?
W2 O33 1.992(17) . ?
W6 O12 1.938(17) . ?
W6 O28 1.722(16) . ?
W6 O32 1.903(17) . ?
W6 O4 1.934(17) . ?
W6 O9 1.891(17) . ?
W6 O6 2.457(17) . ?
W1 O8 1.949(17) . ?
W1 O23 2.449(18) . ?
W1 O4 1.901(16) . ?
W1 O24 1.871(16) . ?
W1 O16 1.747(18) . ?
W1 O5 1.867(17) . ?
Ag18 Ag7 3.283(3) 2_666 ?
Ag18 Ag14 2.946(3) 2_666 ?
Ag18 Ag25 2.826(3) . ?
Ag18 O11 2.294(17) . ?
Ag18 O17 2.366(17) 2_666 ?
Ag18 O15 2.494(16) . ?
Ag18 C58 2.20(4) 2_666 ?
Ag19 Ag19 2.818(4) 2_666 ?
Ag19 As 2.935(3) . ?
Ag19 O1 2.483(17) . ?
Ag19 O29 2.366(16) . ?
Ag19 O7 2.390(16) 2_666 ?
Ag19 O15 2.485(18) 2_666 ?
Ag7 Ag1 3.115(3) . ?
Ag7 O29 2.465(17) . ?
Ag7 C4 2.22(4) . ?
Ag7 C89 2.53(4) . ?
Ag7 C58 2.36(4) . ?
Ag6 Ag10 3.261(3) . ?
Ag6 Ag12 2.977(3) 2_666 ?
Ag6 Ag26 2.817(3) 2_666 ?
Ag6 O11 2.384(17) . ?
Ag6 O17 2.320(17) 2_666 ?
Ag6 O7 2.479(18) 2_666 ?
Ag6 C88 2.17(4) . ?
Ag10 Ag1 3.181(3) . ?
Ag10 O1 2.440(17) . ?
Ag10 O7 2.582(17) 2_666 ?
Ag10 C4 2.24(4) . ?
Ag10 C38 2.52(4) . ?
Ag10 C88 2.44(4) . ?
Ag14 Ag28 2.885(3) . ?
Ag14 O22 2.541(16) 2_666 ?
Ag14 C35 2.16(5) . ?
Ag14 C89 2.67(5) . ?
Ag14 C58 2.25(5) . ?
Ag12 Ag8 2.910(3) . ?
Ag12 Ag23 3.107(3) . ?
Ag12 O14 2.439(17) . ?
Ag12 C34 2.16(4) . ?
Ag12 C88 2.24(5) 2_666 ?
Ag13 Ag3 2.989(3) 2_666 ?
Ag13 O19 2.355(17) . ?
Ag13 O33 2.507(18) . ?
Ag13 C51 2.52(5) . ?
Ag13 C27 2.24(5) . ?
Ag28 Ag15 3.046(3) . ?
Ag28 Ag3 3.096(3) . ?
Ag28 Ag27 3.086(3) . ?
Ag28 C35 2.09(4) . ?
Ag28 C12 2.12(4) . ?
Ag9 Ag23 3.030(3) . ?
Ag9 Ag5 3.357(3) . ?
Ag9 O27 2.313(16) . ?
Ag9 O3 2.475(17) . ?
Ag9 C37 2.46(4) . ?
Ag9 C43 2.23(4) . ?
Ag8 Ag23 3.003(3) . ?
Ag8 O30 2.466(17) . ?
Ag8 O21 2.41(2) . ?
Ag8 C34 2.28(4) . ?
Ag8 Cl 2.525(7) . ?
Ag1 C4 2.17(5) . ?
Ag1 C32 2.24(5) . ?
Ag1 C60 2.59(4) . ?
Ag15 Ag25 3.133(3) 2_666 ?
Ag15 Cl 2.738(6) . ?
Ag15 C12 2.23(5) . ?
Ag15 C16 2.24(5) 2_666 ?
Ag15 C23 2.47(4) 2_666 ?
Ag29 Ag25 2.863(3) 2_666 ?
Ag29 Ag5 3.090(4) . ?
Ag29 Ag21 3.136(4) . ?
Ag29 C46 2.17(5) . ?
Ag29 C16 2.15(5) 2_666 ?
Ag25 O20 2.503(18) 2_666 ?
Ag25 C58 2.29(4) 2_666 ?
Ag25 C16 2.15(4) . ?
Ag20 Ag3 2.890(3) . ?
Ag20 Ag2 3.191(4) . ?
Ag20 O24 2.500(18) 2_666 ?
Ag20 C5 2.41(4) . ?
Ag20 C71 2.29(4) . ?
Ag20 C27 2.20(4) 2_666 ?
Ag23 Ag5 3.146(4) . ?
Ag23 C34 2.11(5) . ?
Ag23 C43 2.08(5) . ?
Ag26 Ag27 3.011(3) . ?
Ag26 Ag2 3.150(4) . ?
Ag26 C88 2.28(4) 2_666 ?
Ag26 C1 2.12(5) . ?
Ag3 C27 2.20(5) 2_666 ?
Ag3 C83 2.63(4) . ?
Ag3 C35 2.36(5) . ?
Ag3 O13 2.54(3) . ?
Ag27 Ag2 3.262(4) . ?
Ag27 C1 2.19(4) . ?
Ag27 Cl 2.899(7) . ?
Ag27 C12 2.35(4) . ?
Ag27 C94 2.70(4) . ?
Ag27 O13 2.57(2) . ?
As O23 1.758(18) . ?
As O25 1.790(17) . ?
As O6 1.785(16) . ?
Ag5 O9 2.498(16) . ?
Ag5 C43 2.22(4) . ?
Ag5 C46 2.23(4) . ?
Ag5 C61 2.53(4) . ?
Ag11 Ag2 2.950(4) 2_666 ?
Ag11 Ag4 3.181(4) . ?
Ag11 O5 2.512(17) . ?
Ag11 C47 2.53(4) . ?
Ag11 C65 2.26(4) . ?
Ag11 C71 2.16(4) 2_666 ?
Ag21 Ag16 3.266(4) . ?
Ag21 O32 2.501(16) . ?
Ag21 C46 2.13(4) . ?
Ag21 C52 2.39(4) . ?
Ag21 C76 2.58(4) . ?
Ag2 C1 2.27(4) . ?
Ag2 C91 2.56(4) . ?
Ag2 C71 2.10(5) . ?
Ag17 Ag22 2.886(4) . ?
Ag17 Ag16 2.826(5) . ?
Ag17 O26 2.551(18) . ?
Ag17 C32 2.18(4) . ?
Ag17 C52 2.17(4) . ?
Ag22 Ag4 2.849(5) . ?
Ag22 C32 2.13(4) . ?
Ag22 C65 2.17(5) . ?
Ag4 Ag16 2.994(5) . ?
Ag4 Ag24 3.031(3) . ?
Ag4 C64 2.09(4) . ?
Ag4 C65 2.15(4) . ?
Ag16 Ag24 2.887(4) . ?
Ag16 C52 2.08(4) . ?
Ag16 C64 2.14(5) . ?
Ag24 C48 2.54(4) 2_576 ?
Ag24 C48 2.54(4) . ?
Ag24 C64 2.11(4) 2_576 ?
Ag24 C64 2.11(4) . ?
O39 N3 1.26(4) . ?
O21 N3 1.26(4) . ?
O2 N3 1.27(3) . ?
C4 C36 1.17(6) . ?
C29 C34 1.22(6) . ?
C29 C62 1.55(6) . ?
C32 C60 1.20(5) . ?
C36 C84 1.48(6) . ?
C37 C40 1.51(6) . ?
C37 C43 1.21(6) . ?
C38 C45 1.53(6) . ?
C38 C88 1.26(5) . ?
C40 C66 1.50(6) . ?
C40 C78 1.52(6) . ?
C40 C75 1.50(6) . ?
C45 C59 1.46(5) . ?
C45 C95 1.54(6) . ?
C45 C6 1.55(6) . ?
C46 C61 1.24(6) . ?
C47 C65 1.20(5) . ?
C47 C77 1.49(6) . ?
C48 C54 1.49(6) . ?
C48 C64 1.22(6) . ?
C50 H50A 0.9800 . ?
C50 H50B 0.9800 . ?
C50 H50C 0.9800 . ?
C50 C62 1.66(6) . ?
C52 C76 1.21(5) . ?
C54 C56 1.55(6) . ?
C54 C85 1.48(6) . ?
C54 C92 1.61(6) . ?
C56 H56A 0.9800 . ?
C56 H56B 0.9800 . ?
C56 H56C 0.9800 . ?
C59 H59A 0.9800 . ?
C59 H59B 0.9800 . ?
C59 H59C 0.9800 . ?
C60 C63 1.39(6) . ?
C61 C26 1.47(6) . ?
C62 C74 1.46(5) . ?
C62 C96 1.48(5) . ?
C63 C68 1.50(6) . ?
C63 C70 1.65(6) . ?
C63 C82 1.49(6) . ?
C66 H66A 0.9800 . ?
C66 H66B 0.9800 . ?
C66 H66C 0.9800 . ?
C68 H68A 0.9800 . ?
C68 H68B 0.9800 . ?
C68 H68C 0.9800 . ?
C70 H70A 0.9800 . ?
C70 H70B 0.9800 . ?
C70 H70C 0.9800 . ?
C72 H72A 0.9800 . ?
C72 H72B 0.9800 . ?
C72 H72C 0.9800 . ?
C72 C77 1.50(2) . ?
C74 H74A 0.9800 . ?
C74 H74B 0.9800 . ?
C74 H74C 0.9800 . ?
C76 C79 1.51(6) . ?
C77 C80 1.51(2) . ?
C77 C81 1.43(6) . ?
C78 H78A 0.9800 . ?
C78 H78B 0.9800 . ?
C78 H78C 0.9800 . ?
C80 H80A 0.9800 . ?
C80 H80B 0.9800 . ?
C80 H80C 0.9800 . ?
C82 H82A 0.9800 . ?
C82 H82B 0.9800 . ?
C82 H82C 0.9800 . ?
C85 H85A 0.9800 . ?
C85 H85B 0.9800 . ?
C85 H85C 0.9800 . ?
C86 H86A 0.9800 . ?
C86 H86B 0.9800 . ?
C86 H86C 0.9800 . ?
C86 C79 1.41(4) . ?
C1 C91 1.26(6) . ?
C84 C93 1.50(6) . ?
C84 C2 1.50(6) . ?
C84 C97 1.50(6) . ?
C90 C91 1.49(6) . ?
C90 C67 1.47(6) . ?
C90 C15 1.48(6) . ?
C90 C14 1.33(5) . ?
C93 H93A 0.9800 . ?
C93 H93B 0.9800 . ?
C93 H93C 0.9800 . ?
C5 C28 1.57(6) . ?
C5 C71 1.17(6) . ?
C95 H95A 0.9800 . ?
C95 H95B 0.9800 . ?
C95 H95C 0.9800 . ?
C2 H2A 0.9800 . ?
C2 H2B 0.9800 . ?
C2 H2C 0.9800 . ?
C96 H96A 0.9800 . ?
C96 H96B 0.9800 . ?
C96 H96C 0.9800 . ?
C6 H6A 0.9800 . ?
C6 H6B 0.9800 . ?
C6 H6C 0.9800 . ?
C97 H97A 0.9800 . ?
C97 H97B 0.9800 . ?
C97 H97C 0.9800 . ?
C28 C24 1.50(5) . ?
C28 C33 1.503(19) . ?
C28 C73 1.505(19) . ?
C26 C21 1.50(2) . ?
C26 C69 1.51(2) . ?
C26 C49 1.51(2) . ?
C24 H24A 0.9800 . ?
C24 H24B 0.9800 . ?
C24 H24C 0.9800 . ?
C67 H67A 0.9800 . ?
C67 H67B 0.9800 . ?
C67 H67C 0.9800 . ?
C21 H21A 0.9800 . ?
C21 H21B 0.9800 . ?
C21 H21C 0.9800 . ?
C69 H69A 0.9800 . ?
C69 H69B 0.9800 . ?
C69 H69C 0.9800 . ?
C49 H49A 0.9800 . ?
C49 H49B 0.9800 . ?
C49 H49C 0.9800 . ?
C33 H33A 0.9800 . ?
C33 H33B 0.9800 . ?
C33 H33C 0.9800 . ?
C73 H73A 0.9800 . ?
C73 H73B 0.9800 . ?
C73 H73C 0.9800 . ?
C51 C53 1.55(6) . ?
C51 C27 1.17(6) . ?
C75 H75A 0.9800 . ?
C75 H75B 0.9800 . ?
C75 H75C 0.9800 . ?
C39 H39A 0.9800 . ?
C39 H39B 0.9800 . ?
C39 H39C 0.9800 . ?
C39 C53 1.57(6) . ?
C9 H9A 0.9800 . ?
C9 H9B 0.9800 . ?
C9 H9C 0.9800 . ?
C9 C53 1.50(5) . ?
C53 C10 1.44(6) . ?
C10 H10A 0.9800 . ?
C10 H10B 0.9800 . ?
C10 H10C 0.9800 . ?
C79 C55 1.51(2) . ?
C79 C42 1.526(19) . ?
C55 H55A 0.9800 . ?
C55 H55B 0.9800 . ?
C55 H55C 0.9800 . ?
C81 H81A 0.9800 . ?
C81 H81B 0.9800 . ?
C81 H81C 0.9800 . ?
C42 H42A 0.9800 . ?
C42 H42B 0.9800 . ?
C42 H42C 0.9800 . ?
C83 C57 1.47(6) . ?
C83 C35 1.22(6) . ?
C57 C3 1.57(6) . ?
C57 C87 1.50(6) . ?
C57 C7 1.51(6) . ?
C3 H3A 0.9800 . ?
C3 H3B 0.9800 . ?
C3 H3C 0.9800 . ?
C87 H87A 0.9800 . ?
C87 H87B 0.9800 . ?
C87 H87C 0.9800 . ?
C7 H7A 0.9800 . ?
C7 H7B 0.9800 . ?
C7 H7C 0.9800 . ?
C89 C44 1.59(5) . ?
C89 C58 1.17(5) . ?
C44 C11 1.503(19) . ?
C44 C13 1.513(19) . ?
C44 C30 1.530(19) . ?
C11 H11A 0.9800 . ?
C11 H11B 0.9800 . ?
C11 H11C 0.9800 . ?
C13 H13A 0.9800 . ?
C13 H13B 0.9800 . ?
C13 H13C 0.9800 . ?
C30 H30A 0.9800 . ?
C30 H30B 0.9800 . ?
C30 H30C 0.9800 . ?
C15 H15A 0.9800 . ?
C15 H15B 0.9800 . ?
C15 H15C 0.9800 . ?
C14 H14A 0.9800 . ?
C14 H14B 0.9800 . ?
C14 H14C 0.9800 . ?
C92 H92A 0.9800 . ?
C92 H92B 0.9800 . ?
C92 H92C 0.9800 . ?
C12 C94 1.22(5) . ?
C94 C18 1.44(6) . ?
O13 N1 1.28(3) . ?
N1 O40 1.24(3) . ?
N1 O35 1.23(3) . ?
C16 C23 1.22(5) . ?
C18 C8 1.52(5) . ?
C18 C22 1.51(2) . ?
C18 C19 1.50(2) . ?
C8 H8A 0.9800 . ?
C8 H8B 0.9800 . ?
C8 H8C 0.9800 . ?
C22 H22A 0.9800 . ?
C22 H22B 0.9800 . ?
C22 H22C 0.9800 . ?
C19 H19A 0.9800 . ?
C19 H19B 0.9800 . ?
C19 H19C 0.9800 . ?
C23 C17 1.47(5) . ?
C17 C20 1.481(19) . ?
C17 C25 1.52(2) . ?
C17 C41 1.47(4) . ?
C20 H20A 0.9800 . ?
C20 H20B 0.9800 . ?
C20 H20C 0.9800 . ?
C25 H25A 0.9800 . ?
C25 H25B 0.9800 . ?
C25 H25C 0.9800 . ?
C41 H41A 0.9800 . ?
C41 H41B 0.9800 . ?
C41 H41C 0.9800 . ?

loop_
_geom_torsion_atom_site_label_1
_geom_torsion_atom_site_label_2
_geom_torsion_atom_site_label_3
_geom_torsion_atom_site_label_4
_geom_torsion
_geom_torsion_site_symmetry_1
_geom_torsion_site_symmetry_2
_geom_torsion_site_symmetry_3
_geom_torsion_site_symmetry_4
_geom_torsion_publ_flag
Ag19 As O23 W5 31.1(9) . . . . ?
Ag19 As O23 W8 -78.3(8) . . . . ?
Ag19 As O23 W1 156.6(9) . . . . ?
Ag19 As O25 W7 -50.0(13) . . . . ?
Ag19 As O25 W4 -177.0(3) . . . . ?
Ag19 As O25 W2 56.2(14) . . . . ?
Ag19 As O6 W9 75.3(8) . . . . ?
Ag19 As O6 W3 -35.5(9) . . . . ?
Ag19 As O6 W6 -158.2(9) . . . . ?
Ag7 C89 C44 C11 175(2) . . . . ?
Ag7 C89 C44 C13 -58(3) . . . . ?
Ag7 C89 C44 C30 58(3) . . . . ?
Ag7 C89 C58 Ag14 -113.2(19) . . . . ?
Ag7 C89 C58 Ag25 135(3) . . . 2_666 ?
Ag10 C38 C45 C59 18(5) . . . . ?
Ag10 C38 C45 C95 -101(4) . . . . ?
Ag10 C38 C45 C6 134(3) . . . . ?
Ag10 C38 C88 Ag6 -33(16) . . . . ?
Ag10 C38 C88 Ag12 112(2) . . . 2_666 ?
Ag10 C38 C88 Ag26 -138(2) . . . 2_666 ?
Ag14 C89 C44 C11 60(3) . . . . ?
Ag14 C89 C44 C13 -172(2) . . . . ?
Ag14 C89 C44 C30 -57(3) . . . . ?
Ag14 C89 C58 Ag7 113.2(19) . . . . ?
Ag14 C89 C58 Ag25 -112(3) . . . 2_666 ?
Ag13 C51 C53 C39 43(4) . . . . ?
Ag13 C51 C53 C9 -67(4) . . . . ?
Ag13 C51 C53 C10 164(3) . . . . ?
Ag13 C51 C27 Ag20 103(4) . . . 2_666 ?
Ag13 C51 C27 Ag3 -78(8) . . . 2_666 ?
Ag28 C12 C94 Ag27 90(13) . . . . ?
Ag9 C37 C40 C66 -18(5) . . . . ?
Ag9 C37 C40 C78 98(4) . . . . ?
Ag9 C37 C40 C75 -140(3) . . . . ?
Ag9 C37 C43 Ag23 71(15) . . . . ?
Ag9 C37 C43 Ag5 -97.2(19) . . . . ?
Ag8 O21 N3 O39 6(3) . . . . ?
Ag8 O21 N3 O2 -174(3) . . . . ?
Ag1 C60 C63 C68 -175(3) . . . . ?
Ag1 C60 C63 C70 -56(5) . . . . ?
Ag1 C60 C63 C82 60(5) . . . . ?
Ag15 C12 C94 Ag27 -109(3) . . . . ?
Ag15 C23 C17 C20 -76(4) 2_666 . . . ?
Ag15 C23 C17 C25 34(4) 2_666 . . . ?
Ag15 C23 C17 C41 155(2) 2_666 . . . ?
Ag29 C46 C61 Ag5 89(3) . . . . ?
Ag29 C16 C23 Ag15 137(4) 2_666 . . 2_666 ?
Ag25 C16 C23 Ag15 -87(6) . . . 2_666 ?
Ag20 C5 C28 C24 -69(3) . . . . ?
Ag20 C5 C28 C33 171(2) . . . . ?
Ag20 C5 C28 C73 50(4) . . . . ?
Ag20 C5 C71 Ag11 -115(4) . . . 2_666 ?
Ag20 C5 C71 Ag2 84(6) . . . . ?
Ag26 C1 C91 Ag2 -90(7) . . . . ?
Ag3 C83 C57 C3 43(4) . . . . ?
Ag3 C83 C57 C87 -72(5) . . . . ?
Ag3 C83 C57 C7 162(3) . . . . ?
Ag3 C83 C35 Ag14 119(3) . . . . ?
Ag3 C83 C35 Ag28 -81(10) . . . . ?
Ag3 O13 N1 O40 1(3) . . . . ?
Ag3 O13 N1 O35 -176(3) . . . . ?
Ag27 C1 C91 Ag2 93(3) . . . . ?
Ag27 C94 C18 C8 39(4) . . . . ?
Ag27 C94 C18 C22 -80(4) . . . . ?
Ag27 C94 C18 C19 160(3) . . . . ?
Ag27 O13 N1 O40 133(3) . . . . ?
Ag27 O13 N1 O35 -44(4) . . . . ?
Ag5 C61 C26 C21 -115(3) . . . . ?
Ag5 C61 C26 C69 -12(5) . . . . ?
Ag5 C61 C26 C49 105(3) . . . . ?
Ag11 C47 C65 Ag22 -114(3) . . . . ?
Ag11 C47 C65 Ag4 92(10) . . . . ?
Ag11 C47 C77 C72 -39(5) . . . . ?
Ag11 C47 C77 C80 -161(3) . . . . ?
Ag11 C47 C77 C81 84(4) . . . . ?
Ag21 C46 C61 Ag5 -126(7) . . . . ?
Ag21 C52 C76 C79 112(21) . . . . ?
Ag21 C76 C79 C86 -175(2) . . . . ?
Ag21 C76 C79 C55 -47(3) . . . . ?
Ag21 C76 C79 C42 60(3) . . . . ?
Ag17 C32 C60 Ag1 -114(4) . . . . ?
Ag17 C52 C76 Ag21 110(3) . . . . ?
Ag17 C52 C76 C79 -138(20) . . . . ?
Ag22 C32 C60 Ag1 116(6) . . . . ?
Ag16 C52 C76 Ag21 -80(22) . . . . ?
Ag16 C52 C76 C79 32(40) . . . . ?
Ag24 C48 C54 C56 171(3) . . . . ?
Ag24 C48 C54 C85 -68(5) . . . . ?
Ag24 C48 C54 C92 61(5) . . . . ?
Ag24 C48 C64 Ag4 99(5) . . . . ?
Ag24 C48 C64 Ag16 -89(4) . . . . ?
O37 W7 O14 Ag12 -156.0(8) . . . . ?
O37 W7 O7 Ag19 -49.1(17) . . . 2_666 ?
O37 W7 O7 Ag6 154.8(9) . . . 2_666 ?
O37 W7 O7 Ag10 68.4(7) . . . 2_666 ?
O37 W2 O22 Ag14 154.1(8) . . . 2_666 ?
O37 W2 O15 Ag18 -155.4(9) . . . . ?
O37 W2 O15 Ag19 44.3(17) . . . 2_666 ?
O8 W4 O19 W2 -90.8(10) . . . . ?
O8 W4 O19 Ag13 23.6(8) . . . . ?
O8 W4 O27 W7 22(2) . . . . ?
O8 W4 O27 Ag9 -93.3(17) . . . . ?
O8 W1 O24 W8 90.7(10) . . . . ?
O8 W1 O24 Ag20 -101.4(9) . . . 2_666 ?
O8 W1 O5 W5 -14(2) . . . . ?
O8 W1 O5 Ag11 -153.7(15) . . . . ?
O11 W8 O33 W2 -24.0(16) . . . . ?
O11 W8 O33 Ag13 177.1(8) . . . . ?
O12 W4 O8 W1 -32(2) . . . . ?
O12 W4 O19 W2 -20(2) . . . . ?
O12 W4 O19 Ag13 94.6(19) . . . . ?
O12 W4 O27 W7 91.7(10) . . . . ?
O12 W4 O27 Ag9 -23.5(8) . . . . ?
O12 W6 O9 W9 -91.3(10) . . . . ?
O12 W6 O9 Ag5 99.5(10) . . . . ?
O23 W5 O1 Ag19 35.9(13) . . . . ?
O23 W5 O1 Ag10 178.7(8) . . . . ?
O23 W8 O11 Ag18 -131.5(9) . . . . ?
O23 W8 O11 Ag6 96.7(9) . . . . ?
O23 W8 O33 W2 63.1(16) . . . . ?
O23 W8 O33 Ag13 -95.9(7) . . . . ?
O23 W1 O24 W8 3.9(8) . . . . ?
O23 W1 O24 Ag20 171.7(9) . . . 2_666 ?
O23 W1 O5 W5 -2.1(8) . . . . ?
O23 W1 O5 Ag11 -141.8(8) . . . . ?
O23 As O25 W7 176.5(8) . . . . ?
O23 As O25 W4 49.5(12) . . . . ?
O23 As O25 W2 -77.3(10) . . . . ?
O23 As O6 W9 -175.3(9) . . . . ?
O23 As O6 W3 73.9(10) . . . . ?
O23 As O6 W6 -48.8(12) . . . . ?
O14 W7 O7 Ag19 -152.1(16) . . . 2_666 ?
O14 W7 O7 Ag6 51.9(10) . . . 2_666 ?
O14 W7 O7 Ag10 -34.6(8) . . . 2_666 ?
O17 W9 O30 Ag8 35.9(15) . . . . ?
O19 W4 O8 W1 126(2) . . . . ?
O19 W4 O27 W7 -65.5(10) . . . . ?
O19 W4 O27 Ag9 179.2(8) . . . . ?
O19 W2 O22 Ag14 -121.6(8) . . . 2_666 ?
O19 W2 O15 Ag18 124.3(16) . . . . ?
O19 W2 O15 Ag19 -36(3) . . . 2_666 ?
O20 W9 O17 Ag18 -26.4(10) . . . 2_666 ?
O20 W9 O17 Ag6 -154.8(10) . . . 2_666 ?
O20 W9 O30 Ag8 131.4(13) . . . . ?
O20 W3 O26 Ag17 120.2(7) . . . . ?
O20 W3 O29 Ag19 -109.0(14) . . . . ?
O20 W3 O29 Ag7 99.8(9) . . . . ?
O22 W2 O15 Ag18 -54.3(10) . . . . ?
O22 W2 O15 Ag19 145.4(16) . . . 2_666 ?
O25 W7 O7 Ag19 25.9(16) . . . 2_666 ?
O25 W7 O7 Ag6 -130.2(9) . . . 2_666 ?
O25 W7 O7 Ag10 143.4(7) . . . 2_666 ?
O25 W4 O8 W1 53.7(19) . . . . ?
O25 W4 O19 W2 -4.9(8) . . . . ?
O25 W4 O19 Ag13 109.5(8) . . . . ?
O25 W4 O27 W7 5.3(8) . . . . ?
O25 W4 O27 Ag9 -110.0(8) . . . . ?
O25 W2 O22 Ag14 -148(4) . . . 2_666 ?
O25 W2 O15 Ag18 130.1(9) . . . . ?
O25 W2 O15 Ag19 -30.2(16) . . . 2_666 ?
O25 As O23 W5 -174.9(8) . . . . ?
O25 As O23 W8 75.6(9) . . . . ?
O25 As O23 W1 -49.4(12) . . . . ?
O25 As O6 W9 -75.9(10) . . . . ?
O25 As O6 W3 173.2(9) . . . . ?
O25 As O6 W6 50.5(12) . . . . ?
O26 W3 O29 Ag19 151.7(14) . . . . ?
O26 W3 O29 Ag7 0.5(10) . . . . ?
O27 W7 O14 Ag12 119.7(8) . . . . ?
O27 W7 O7 Ag19 32(3) . . . 2_666 ?
O27 W7 O7 Ag6 -124.4(16) . . . 2_666 ?
O27 W7 O7 Ag10 149.1(15) . . . 2_666 ?
O27 W4 O8 W1 38(3) . . . . ?
O27 W4 O19 W2 65.2(10) . . . . ?
O27 W4 O19 Ag13 179.6(8) . . . . ?
O28 W6 O9 W9 167.4(10) . . . . ?
O28 W6 O9 Ag5 -1.8(11) . . . . ?
O29 W3 O26 Ag17 -146.4(7) . . . . ?
O30 W9 O17 Ag18 71.5(11) . . . 2_666 ?
O30 W9 O17 Ag6 -56.8(11) . . . 2_666 ?
O31 W3 O26 Ag17 -49.5(8) . . . . ?
O31 W3 O29 Ag19 50.2(15) . . . . ?
O31 W3 O29 Ag7 -101.0(9) . . . . ?
O31 W5 O1 Ag19 -48.2(14) . . . . ?
O31 W5 O1 Ag10 94.6(9) . . . . ?
O32 W3 O26 Ag17 37.6(8) . . . . ?
O32 W3 O29 Ag19 -40(3) . . . . ?
O32 W3 O29 Ag7 169.2(15) . . . . ?
O32 W6 O9 W9 67.3(10) . . . . ?
O32 W6 O9 Ag5 -101.9(10) . . . . ?
O4 W6 O9 W9 -17(2) . . . . ?
O4 W6 O9 Ag5 173.5(13) . . . . ?
O4 W1 O24 W8 17(2) . . . . ?
O4 W1 O24 Ag20 -174.9(14) . . . 2_666 ?
O4 W1 O5 W5 -87.4(10) . . . . ?
O4 W1 O5 Ag11 132.9(8) . . . . ?
O9 W9 O17 Ag18 -109(2) . . . 2_666 ?
O9 W9 O17 Ag6 122(2) . . . 2_666 ?
O9 W9 O30 Ag8 -143.8(13) . . . . ?
O7 W7 O14 Ag12 -58.9(9) . . . . ?
O3 W9 O17 Ag18 173.5(10) . . . 2_666 ?
O3 W9 O17 Ag6 45.1(10) . . . 2_666 ?
O3 W9 O30 Ag8 -59.4(14) . . . . ?
O3 W7 O14 Ag12 35.4(9) . . . . ?
O3 W7 O7 Ag19 110.1(16) . . . 2_666 ?
O3 W7 O7 Ag6 -46.0(9) . . . 2_666 ?
O3 W7 O7 Ag10 -132.4(7) . . . 2_666 ?
O24 W8 O11 Ag18 -128.6(17) . . . . ?
O24 W8 O11 Ag6 100(2) . . . . ?
O24 W8 O33 W2 135.1(16) . . . . ?
O24 W8 O33 Ag13 -23.9(7) . . . . ?
O24 W1 O5 W5 69.0(10) . . . . ?
O24 W1 O5 Ag11 -70.7(8) . . . . ?
O6 W9 O17 Ag18 -101.6(9) . . . 2_666 ?
O6 W9 O17 Ag6 130.1(10) . . . 2_666 ?
O6 W9 O30 Ag8 -170.3(17) . . . . ?
O6 W3 O26 Ag17 70(4) . . . . ?
O6 W3 O29 Ag19 -35.2(14) . . . . ?
O6 W3 O29 Ag7 173.6(8) . . . . ?
O6 W6 O9 W9 -4.3(8) . . . . ?
O6 W6 O9 Ag5 -173.5(11) . . . . ?
O6 As O23 W5 -75.9(9) . . . . ?
O6 As O23 W8 174.6(9) . . . . ?
O6 As O23 W1 49.6(12) . . . . ?
O6 As O25 W7 76.3(9) . . . . ?
O6 As O25 W4 -50.7(12) . . . . ?
O6 As O25 W2 -177.5(9) . . . . ?
O15 W2 O22 Ag14 57.9(9) . . . 2_666 ?
O16 W1 O24 W8 -168.1(10) . . . . ?
O16 W1 O24 Ag20 -0.2(10) . . . 2_666 ?
O16 W1 O5 W5 170.0(9) . . . . ?
O16 W1 O5 Ag11 30.3(8) . . . . ?
O10 W5 O1 Ag19 110.2(14) . . . . ?
O10 W5 O1 Ag10 -107.0(8) . . . . ?
O10 W8 O11 Ag18 153.9(9) . . . . ?
O10 W8 O11 Ag6 22.0(10) . . . . ?
O10 W8 O33 W2 85(3) . . . . ?
O10 W8 O33 Ag13 -74(2) . . . . ?
O34 W8 O11 Ag18 54.8(11) . . . . ?
O34 W8 O11 Ag6 -77.0(11) . . . . ?
O34 W8 O33 W2 -130.0(16) . . . . ?
O34 W8 O33 Ag13 71.1(9) . . . . ?
O36 W5 O1 Ag19 -148.3(13) . . . . ?
O36 W5 O1 Ag10 -5.5(10) . . . . ?
O33 W8 O11 Ag18 -46.8(10) . . . . ?
O33 W8 O11 Ag6 -178.7(9) . . . . ?
O33 W2 O22 Ag14 -37.1(9) . . . 2_666 ?
O33 W2 O15 Ag18 46.2(9) . . . . ?
O33 W2 O15 Ag19 -114.1(16) . . . 2_666 ?
O38 W4 O8 W1 -133.5(19) . . . . ?
O38 W4 O19 W2 167.9(10) . . . . ?
O38 W4 O19 Ag13 -77.7(8) . . . . ?
O38 W4 O27 W7 -166.7(9) . . . . ?
O38 W4 O27 Ag9 78.0(8) . . . . ?
O5 W5 O1 Ag19 34(3) . . . . ?
O5 W5 O1 Ag10 176.8(14) . . . . ?
O5 W1 O24 W8 -67.6(11) . . . . ?
O5 W1 O24 Ag20 100.3(9) . . . 2_666 ?
C45 C38 C88 Ag6 148(17) . . . . ?
C45 C38 C88 Ag10 -179(100) . . . . ?
C45 C38 C88 Ag12 -67(25) . . . 2_666 ?
C45 C38 C88 Ag26 43(25) . . . 2_666 ?
C52 C76 C79 C86 79(21) . . . . ?
C52 C76 C79 C55 -154(20) . . . . ?
C52 C76 C79 C42 -46(22) . . . . ?
C65 C47 C77 C72 126(28) . . . . ?
C65 C47 C77 C80 4(30) . . . . ?
C65 C47 C77 C81 -111(29) . . . . ?
C77 C47 C65 Ag11 -167(28) . . . . ?
C77 C47 C65 Ag22 79(29) . . . . ?
C77 C47 C65 Ag4 -75(32) . . . . ?
C88 C38 C45 C59 -163(23) . . . . ?
C88 C38 C45 C95 78(25) . . . . ?
C88 C38 C45 C6 -47(25) . . . . ?
C67 C90 C91 Ag2 -50(5) . . . . ?
C15 C90 C91 Ag2 65(4) . . . . ?
C14 C90 C91 Ag2 177(3) . . . . ?

loop_
_smtbx_masks_void_nr
_smtbx_masks_void_average_x
_smtbx_masks_void_average_y
_smtbx_masks_void_average_z
_smtbx_masks_void_volume
_smtbx_masks_void_count_electrons
_smtbx_masks_void_content
1 0.845 -0.947 0.000 2328.1 0.0 ?
2 -0.035 -0.071 0.351 93.2 10.4 ?
3 0.035 0.071 0.649 93.2 10.0 ?
4 0.500 0.000 0.500 45.2 12.5 ?
5 0.420 0.464 0.948 9.4 0.8 ?
6 0.580 0.536 0.052 9.4 1.0 ?
